data_7132225
loop_
_publ_author_name
'Shudo, Hiroki'
'Kuwayama, Motonobu'
'Segawa, Yasutomo'
'Yagi, Akiko'
'Itami, Kenichiro'

_publ_section_title
;
 Half-substituted fluorocycloparaphenylenes with high symmetry: Synthesis,
 properties and derivatization to densely substituted carbon nanorings
;
_journal_name_full 'Chemical Communications'
_journal_paper_doi 10.1039/D3CC04887J
_journal_year 2023
_chemical_formula_moiety 'C112 H80 N16, 2(C7 H8), 2(C5 H12)'
_chemical_formula_sum 'C136 H120 N16'
_chemical_formula_weight 1978.47
_space_group_crystal_system monoclinic
_space_group_IT_number 14
_space_group_name_Hall '-P 2ybc'
_space_group_name_H-M_alt 'P 1 21/c 1'
_atom_sites_solution_hydrogens geom
_atom_sites_solution_primary iterative
_audit_creation_date 2022-10-21
_audit_creation_method
;
Olex2 1.3-ac4
(compiled 2018.12.05 svn.r3537 for Rigaku Oxford Diffraction, GUI svn.r5625)
;
_audit_update_record
;
2022-11-11 deposited with the CCDC.	2023-10-18 downloaded from the CCDC.
;
_cell_angle_alpha 90
_cell_angle_beta 104.363(5)
_cell_angle_gamma 90
_cell_formula_units_Z 4
_cell_length_a 19.1737(8)
_cell_length_b 23.2224(7)
_cell_length_c 25.1475(12)
_cell_measurement_reflns_used 12784
_cell_measurement_temperature 123(2)
_cell_measurement_theta_max 22.6340
_cell_measurement_theta_min 1.7210
_cell_volume 10847.2(8)
_computing_cell_refinement 'CrysAlisPro 1.171.40.39a (Rigaku OD, 2019)'
_computing_data_collection 'CrysAlisPro 1.171.40.39a (Rigaku OD, 2019)'
_computing_data_reduction 'CrysAlisPro 1.171.40.39a (Rigaku OD, 2019)'
_computing_molecular_graphics 'Olex2 (Dolomanov et al., 2009)'
_computing_publication_material 'Olex2 (Dolomanov et al., 2009)'
_computing_structure_refinement 'ShelXL (Sheldrick, 2015)'
_computing_structure_solution 'olex2.solve (Bourhis et al., 2015)'
_diffrn_ambient_temperature 123(2)
_diffrn_detector 'CCD plate'
_diffrn_detector_area_resol_mean 5.8140
_diffrn_detector_type 'Pilatus 200K'
_diffrn_measured_fraction_theta_full 0.999
_diffrn_measured_fraction_theta_max 0.826
_diffrn_measurement_details
;
List of Runs (angles in degrees, time in seconds):

  # Type    Start    End  Width  t~exp~   \w     \q     \k     \f   Frames
#--------------------------------------------------------------------------
  1  \w    -78.00  -3.00   0.50   20.00    --  -10.74 -53.00  73.00  150
  2  \w    -14.00  29.00   0.50   20.00    --  -10.74 -99.00 -30.00   86
  3  \w     -1.00  32.00   0.50   20.00    --  -10.74 -99.00-150.00   66
  4  \w    -42.00  67.00   0.50   20.00    --  -10.74  53.00-141.00  218
  5  \w     51.00  84.00   0.50   20.00    --   11.29 179.00  90.00   66
;
_diffrn_measurement_device 'four-circle diffractometer'
_diffrn_measurement_device_type 'ROD, Synergy Custom system, Pilatus 200K'
_diffrn_measurement_method '\w scans'
_diffrn_measurement_specimen_support 'Mitegen 50um'
_diffrn_orient_matrix_type 'CrysAlisPro convention (1999,Acta A55,543-557)'
_diffrn_orient_matrix_UB_11 0.0048125000
_diffrn_orient_matrix_UB_12 -0.0163346000
_diffrn_orient_matrix_UB_13 -0.0226560000
_diffrn_orient_matrix_UB_21 0.0355745000
_diffrn_orient_matrix_UB_22 0.0108359000
_diffrn_orient_matrix_UB_23 0.0043035000
_diffrn_orient_matrix_UB_31 0.0130536000
_diffrn_orient_matrix_UB_32 -0.0234154000
_diffrn_orient_matrix_UB_33 0.0177722000
_diffrn_radiation_collimation 0.3
_diffrn_radiation_monochromator mirror
_diffrn_radiation_probe x-ray
_diffrn_radiation_type MoK\a
_diffrn_radiation_wavelength 0.71073
_diffrn_reflns_av_R_equivalents 0.0643
_diffrn_reflns_av_unetI/netI 0.1029
_diffrn_reflns_Laue_measured_fraction_full 0.999
_diffrn_reflns_Laue_measured_fraction_max 0.826
_diffrn_reflns_limit_h_max 19
_diffrn_reflns_limit_h_min -22
_diffrn_reflns_limit_k_max 27
_diffrn_reflns_limit_k_min -28
_diffrn_reflns_limit_l_max 29
_diffrn_reflns_limit_l_min -26
_diffrn_reflns_number 64373
_diffrn_reflns_point_group_measured_fraction_full 0.999
_diffrn_reflns_point_group_measured_fraction_max 0.826
_diffrn_reflns_theta_full 25.000
_diffrn_reflns_theta_max 27.975
_diffrn_reflns_theta_min 1.672
_diffrn_source 'Rotating-anode X-ray tube'
_diffrn_source_current 24.0
_diffrn_source_power 1.2
_diffrn_source_target Mo
_diffrn_source_type 'Rigaku (Mo) X-ray Source'
_diffrn_source_voltage 50.0
_exptl_absorpt_coefficient_mu 0.072
_exptl_absorpt_correction_T_max 1.00000
_exptl_absorpt_correction_T_min 0.37750
_exptl_absorpt_correction_type multi-scan
_exptl_absorpt_process_details
;
CrysAlisPro 1.171.40.39a (Rigaku Oxford Diffraction, 2019)
Empirical absorption correction using spherical harmonics,
 implemented in SCALE3 ABSPACK scaling algorithm.
;
_exptl_crystal_colour colourless
_exptl_crystal_colour_primary colourless
_exptl_crystal_density_diffrn 1.211
_exptl_crystal_description block
_exptl_crystal_F_000 4192
_exptl_crystal_size_max 0.2
_exptl_crystal_size_mid 0.15
_exptl_crystal_size_min 0.15
_refine_diff_density_max 0.826
_refine_diff_density_min -0.494
_refine_diff_density_rms 0.077
_refine_ls_extinction_method none
_refine_ls_goodness_of_fit_ref 1.027
_refine_ls_hydrogen_treatment constr
_refine_ls_matrix_type full
_refine_ls_number_parameters 1414
_refine_ls_number_reflns 21583
_refine_ls_number_restraints 457
_refine_ls_restrained_S_all 1.047
_refine_ls_R_factor_all 0.1987
_refine_ls_R_factor_gt 0.1080
_refine_ls_shift/su_max 0.000
_refine_ls_shift/su_mean 0.000
_refine_ls_structure_factor_coef Fsqd
_refine_ls_weighting_details 'w=1/[\s^2^(Fo^2^)+(0.1759P)^2^+8.6413P] where P=(Fo^2^+2Fc^2^)/3'
_refine_ls_weighting_scheme calc
_refine_ls_wR_factor_gt 0.2810
_refine_ls_wR_factor_ref 0.3371
_reflns_Friedel_coverage 0.000
_reflns_number_gt 10831
_reflns_number_total 21583
_reflns_threshold_expression 'I > 2\s(I)'
_cod_data_source_file d3cc04887j2.cif
_cod_data_source_block compound_5
_cod_database_code 7132225
_shelx_shelxl_version_number 2018/3
_chemical_oxdiff_formula 'C H N'
_shelx_space_group_comment
;
The symmetry employed for this shelxl refinement is uniquely defined
by the following loop, which should always be used as a source of
symmetry information in preference to the above space-group names.
They are only intended as comments.
;
_shelx_estimated_absorpt_t_max 0.989
_shelx_estimated_absorpt_t_min 0.986
_diffrn_oxdiff_digest_frames
;
01291c0e4f1faa6ce2a51f72243caa8e7d00025f382
;
_reflns_odcompleteness_completeness 99.88
_reflns_odcompleteness_iscentric 1
_reflns_odcompleteness_theta 25.01
_olex2_refinement_description
;
1. Fixed Uiso
 At 1.2 times of:
  All C(H) groups, All C(H,H) groups
 At 1.5 times of:
  All C(H,H,H) groups
2. Restrained distances
 C136-C137 = C138-C137 = C138-C139 = C140-C139
 1.54 with sigma of 0.01
 C150-C152
 2.56 with sigma of 0.01
 C148-C150
 2.56 with sigma of 0.01
 C149-C148 = C150-C149 = C151-C150 = C152-C151
 1.56 with sigma of 0.01
 C149-C151
 2.56 with sigma of 0.01
 C155-C157
 2.56 with sigma of 0.01
 C153-C155
 2.56 with sigma of 0.01
 C154-C153 = C155-C154 = C156-C155 = C157-C156
 1.56 with sigma of 0.01
 C154-C156
 2.56 with sigma of 0.01
 C142-C141 = C146-C141 = C146-C145 = C145-C144 = C144-C143 = C143-C142
 1.39 with sigma of 0.01
3. Restrained planarity
 C143, C144, C145, C146, C141, C142, C147
 with sigma of 0.1
4. Uiso/Uaniso restraints and constraints
C149 \\sim C152 \\sim C150 \\sim C148 \\sim C151 \\sim C156 \\sim C153 \\sim
C155 \\sim C157 \\sim C154: within 2A with sigma of 0.01 and sigma for terminal
atoms of 0.01
Uanis(C148) \\sim Ueq, Uanis(C149) \\sim Ueq, Uanis(C150) \\sim Ueq,
Uanis(C151) \\sim Ueq, Uanis(C152) \\sim Ueq: with sigma of 0.02 and sigma for
terminal atoms of 0.02
Uanis(N119) \\sim Ueq, Uanis(C123) \\sim Ueq, Uanis(C122) \\sim Ueq,
Uanis(C121) \\sim Ueq, Uanis(C120) \\sim Ueq: with sigma of 0.01 and sigma for
terminal atoms of 0.02
Uanis(N124) \\sim Ueq, Uanis(C128) \\sim Ueq, Uanis(C127) \\sim Ueq,
Uanis(C126) \\sim Ueq, Uanis(C125) \\sim Ueq: with sigma of 0.01 and sigma for
terminal atoms of 0.02
Uanis(N12) \\sim Ueq, Uanis(C13) \\sim Ueq, Uanis(C14) \\sim Ueq, Uanis(C15)
\\sim Ueq, Uanis(C16) \\sim Ueq: with sigma of 0.01 and sigma for terminal
atoms of 0.02
Uanis(C136) \\sim Ueq, Uanis(C137) \\sim Ueq, Uanis(C138) \\sim Ueq,
Uanis(C139) \\sim Ueq, Uanis(C140) \\sim Ueq: with sigma of 0.01 and sigma for
terminal atoms of 0.02
Uanis(C142) \\sim Ueq, Uanis(C143) \\sim Ueq, Uanis(C144) \\sim Ueq,
Uanis(C146) \\sim Ueq, Uanis(C145) \\sim Ueq, Uanis(C141) \\sim Ueq,
Uanis(C147) \\sim Ueq, Uanis(C129) \\sim Ueq, Uanis(C130) \\sim Ueq,
Uanis(C131) \\sim Ueq, Uanis(C132) \\sim Ueq, Uanis(C133) \\sim Ueq,
Uanis(C134) \\sim Ueq, Uanis(C135) \\sim Ueq: with sigma of 0.01 and sigma for
terminal atoms of 0.02
Uanis(C48) \\sim Ueq, Uanis(C47) \\sim Ueq, Uanis(C46) \\sim Ueq, Uanis(C45)
\\sim Ueq, Uanis(N44) \\sim Ueq: with sigma of 0.01 and sigma for terminal
atoms of 0.02
Uanis(C149) \\sim Ueq, Uanis(C152) \\sim Ueq, Uanis(C150) \\sim Ueq,
Uanis(C148) \\sim Ueq, Uanis(C151) \\sim Ueq, Uanis(C156) \\sim Ueq,
Uanis(C153) \\sim Ueq, Uanis(C155) \\sim Ueq, Uanis(C157) \\sim Ueq,
Uanis(C154) \\sim Ueq: with sigma of 0.01 and sigma for terminal atoms of 0.01
5. Rigid body (RIGU) restrains
 C152, C151, C150, C149, C148
 with sigma for 1-2 distances of 0.005 and sigma for 1-3 distances of 0.005
6. Others
 Fixed Sof: C149(0.5) H14D(0.5) H14E(0.5) C152(0.5) H15A(0.5) H15B(0.5)
 H15C(0.5) C150(0.5) H15D(0.5) H15E(0.5) C148(0.5) H14F(0.5) H14G(0.5)
 H14H(0.5) C151(0.5) H15F(0.5) H15G(0.5) C156(0.5) H15H(0.5) H15I(0.5)
 C153(0.5) H15J(0.5) H15K(0.5) H15L(0.5) C155(0.5) H15M(0.5) H15N(0.5)
 C157(0.5) H15O(0.5) H15P(0.5) H15Q(0.5) C154(0.5) H15R(0.5) H15S(0.5)
7.a Secondary CH2 refined with riding coordinates:
 C137(H13A,H13B), C138(H13C,H13D), C139(H13H,H13I), C149(H14D,H14E), C150(H15D,
 H15E), C151(H15F,H15G), C156(H15H,H15I), C155(H15M,H15N), C154(H15R,H15S)
7.b Me refined with riding coordinates:
 C135(H13J,H13K,H13L), C147(H14I,H14J,H14K), C136(H13E,H13F,H13G), C140(H14A,
 H14B,H14C), C152(H15A,H15B,H15C), C148(H14F,H14G,H14H), C153(H15J,H15K,H15L),
 C157(H15O,H15P,H15Q)
7.c Aromatic/amide H refined with riding coordinates:
 C69(H69), C70(H70), C100(H100), C101(H101), C83(H83), C107(H107), C3(H3),
 C82(H82), C4(H4), C104(H104), C91(H91), C112(H112), C109(H109), C77(H77),
 C96(H96), C24(H24), C111(H111), C21(H21), C80(H80), C27(H27), C115(H115),
 C88(H88), C53(H53), C22(H22), C95(H95), C93(H93), C114(H114), C25(H25),
 C75(H75), C94(H94), C106(H106), C38(H38), C105(H105), C73(H73), C64(H64),
 C110(H110), C72(H72), C61(H61), C43(H43), C79(H79), C78(H78), C37(H37),
 C26(H26), C90(H90), C40(H40), C54(H54), C74(H74), C41(H41), C89(H89), C42(H42),
  C63(H63), C32(H32), C123(H123), C62(H62), C31(H31), C29(H29), C120(H120),
 C59(H59), C128(H128), C125(H125), C56(H56), C122(H122), C11(H11), C47(H47),
 C45(H45), C30(H30), C126(H126), C121(H121), C8(H8), C57(H57), C48(H48),
 C13(H13), C127(H127), C58(H58), C16(H16), C46(H46), C10(H10), C9(H9), C14(H14),
  C15(H15), C130(H130), C134(H134), C133(H133), C131(H131), C132(H132),
 C144(H144), C143(H143), C142(H142), C145(H145), C146(H146)
;
_smtbx_masks_void_probe_radius 1.2
_smtbx_masks_void_truncation_radius 1.2
_olex2_exptl_crystal_mounting_method loop
_olex2_submission_special_instructions 'No special instructions were received'
_oxdiff_exptl_absorpt_empirical_details
;
Empirical correction (ABSPACK) includes:
- Absorption correction using spherical harmonics
- Frame scaling
;
_oxdiff_exptl_absorpt_empirical_full_max 2.315
_oxdiff_exptl_absorpt_empirical_full_min 0.557

loop_
_space_group_symop_operation_xyz
'x, y, z'
'-x, y+1/2, -z+1/2'
'-x, -y, -z'
'x, -y-1/2, z-1/2'

loop_
_atom_site_label
_atom_site_type_symbol
_atom_site_fract_x
_atom_site_fract_y
_atom_site_fract_z
_atom_site_U_iso_or_equiv
_atom_site_adp_type
_atom_site_occupancy
_atom_site_site_symmetry_order
_atom_site_calc_flag
_atom_site_refinement_flags_posn
_atom_site_refinement_flags_adp
_atom_site_refinement_flags_occupancy
_atom_site_disorder_assembly
_atom_site_disorder_group
N87 N 0.76166(18) 0.47496(14) 0.47063(14) 0.0382(8) Uani 1 1 d . . . . .
N103 N 0.67546(19) 0.47387(13) 0.27038(14) 0.0370(8) Uani 1 1 d . . . . .
N92 N 0.77348(19) 0.36346(14) 0.51866(15) 0.0407(9) Uani 1 1 d . . . . .
N76 N 0.59217(19) 0.35986(15) 0.50614(15) 0.0409(9) Uani 1 1 d . . . . .
N108 N 0.5606(2) 0.54914(14) 0.22429(16) 0.0426(9) Uani 1 1 d . . . . .
N23 N -0.00529(19) 0.48527(14) 0.33261(17) 0.0440(9) Uani 1 1 d . . . . .
N119 N 0.4565(2) 0.67652(14) 0.27105(16) 0.0457(9) Uani 1 1 d . U . . .
N71 N 0.4819(2) 0.28703(15) 0.51602(16) 0.0462(9) Uani 1 1 d . . . . .
N60 N 0.4420(2) 0.13801(15) 0.52602(15) 0.0455(9) Uani 1 1 d . . . . .
N28 N -0.0152(2) 0.37293(15) 0.37376(17) 0.0470(10) Uani 1 1 d . . . . .
N39 N 0.04307(19) 0.20763(15) 0.30199(17) 0.0499(10) Uani 1 1 d . . . . .
N124 N 0.3050(2) 0.67370(15) 0.25219(17) 0.0488(10) Uani 1 1 d . U . . .
N44 N 0.1725(2) 0.14185(16) 0.34868(19) 0.0577(11) Uani 1 1 d . U . . .
C97 C 0.6397(2) 0.50396(16) 0.30477(17) 0.0345(10) Uani 1 1 d . . . . .
C85 C 0.7279(2) 0.42691(16) 0.43925(17) 0.0348(10) Uani 1 1 d . . . . .
N55 N 0.2874(2) 0.15224(17) 0.49615(18) 0.0556(11) Uani 1 1 d . . . . .
C84 C 0.6901(2) 0.43620(16) 0.38485(17) 0.0358(10) Uani 1 1 d . . . . .
C67 C 0.5928(2) 0.30145(17) 0.48713(17) 0.0371(10) Uani 1 1 d . . . . .
C99 C 0.5427(2) 0.56510(16) 0.31653(19) 0.0387(10) Uani 1 1 d . . . . .
C66 C 0.5354(2) 0.26569(18) 0.49036(17) 0.0383(10) Uani 1 1 d . . . . .
C65 C 0.5254(2) 0.21296(16) 0.46305(17) 0.0362(10) Uani 1 1 d . . . . .
C81 C 0.6840(2) 0.32915(16) 0.43644(17) 0.0352(10) Uani 1 1 d . . . . .
C86 C 0.7288(2) 0.37291(16) 0.46530(17) 0.0341(10) Uani 1 1 d . . . . .
C102 C 0.6601(2) 0.49289(16) 0.36170(17) 0.0359(10) Uani 1 1 d . . . . .
C69 C 0.6373(2) 0.22793(17) 0.43838(18) 0.0396(10) Uani 1 1 d . . . . .
H69 H 0.674076 0.213303 0.422876 0.048 Uiso 1 1 calc R . . . .
C68 C 0.6431(2) 0.28349(16) 0.45901(17) 0.0349(10) Uani 1 1 d . . . . .
N7 N 0.0825(2) 0.4981(2) 0.16543(18) 0.0641(12) Uani 1 1 d . . . . .
C98 C 0.5817(2) 0.54023(16) 0.28244(17) 0.0349(10) Uani 1 1 d . . . . .
C51 C 0.4066(2) 0.16840(17) 0.47792(18) 0.0398(10) Uani 1 1 d . . . . .
C70 C 0.5789(2) 0.19310(17) 0.43982(18) 0.0415(11) Uani 1 1 d . . . . .
H70 H 0.575833 0.155400 0.424737 0.050 Uiso 1 1 calc R . . . .
C117 C 0.3455(2) 0.62340(17) 0.27067(18) 0.0398(10) Uani 1 1 d . . . . .
C100 C 0.5707(2) 0.56241(16) 0.37221(18) 0.0397(10) Uani 1 1 d . . . . .
H100 H 0.549086 0.584476 0.395652 0.048 Uiso 1 1 calc R . . . .
C101 C 0.6298(2) 0.52818(16) 0.39505(18) 0.0400(10) Uani 1 1 d . . . . .
H101 H 0.649754 0.528714 0.433600 0.048 Uiso 1 1 calc R . . . .
C113 C 0.4618(2) 0.57509(17) 0.29765(18) 0.0414(11) Uani 1 1 d . . . . .
C83 C 0.6619(3) 0.38725(17) 0.35367(18) 0.0413(11) Uani 1 1 d . . . . .
H83 H 0.646442 0.389511 0.314794 0.050 Uiso 1 1 calc R . . . .
C52 C 0.4479(2) 0.19359(17) 0.44554(18) 0.0402(10) Uani 1 1 d . . . . .
C118 C 0.4222(2) 0.62484(17) 0.28012(18) 0.0411(11) Uani 1 1 d . . . . .
C50 C 0.3309(2) 0.17419(17) 0.46234(19) 0.0411(11) Uani 1 1 d . . . . .
C107 C 0.7482(3) 0.46260(19) 0.28298(19) 0.0459(11) Uani 1 1 d . . . . .
H107 H 0.783545 0.478227 0.312872 0.055 Uiso 1 1 calc R . . . .
C3 C 0.1417(2) 0.52554(17) 0.31430(19) 0.0408(11) Uani 1 1 d . . . . .
H3 H 0.124200 0.521314 0.346282 0.049 Uiso 1 1 calc R . . . .
N12 N 0.2121(3) 0.5588(2) 0.17240(19) 0.0699(13) Uani 1 1 d . U . . .
C116 C 0.3111(2) 0.57372(18) 0.27985(19) 0.0434(11) Uani 1 1 d . . . . .
C18 C 0.0264(2) 0.43798(18) 0.31156(19) 0.0409(11) Uani 1 1 d . . . . .
C82 C 0.6571(3) 0.33636(17) 0.38017(19) 0.0442(11) Uani 1 1 d . . . . .
H82 H 0.634423 0.304523 0.359098 0.053 Uiso 1 1 calc R . . . .
C5 C 0.2313(2) 0.56363(18) 0.2721(2) 0.0441(11) Uani 1 1 d . . . . .
C17 C 0.0620(2) 0.44752(18) 0.26986(19) 0.0428(11) Uani 1 1 d . . . . .
C19 C 0.0243(2) 0.38285(18) 0.3340(2) 0.0439(11) Uani 1 1 d . . . . .
C49 C 0.2985(2) 0.20279(18) 0.4146(2) 0.0466(12) Uani 1 1 d . . . . .
C4 C 0.2045(2) 0.55585(17) 0.31740(19) 0.0413(11) Uani 1 1 d . . . . .
H4 H 0.229734 0.571659 0.351615 0.050 Uiso 1 1 calc R . . . .
C2 C 0.1035(2) 0.50106(18) 0.26516(18) 0.0398(10) Uani 1 1 d . . . . .
C35 C 0.1648(2) 0.20033(18) 0.3632(2) 0.0485(12) Uani 1 1 d . . . . .
C33 C 0.1002(2) 0.29074(18) 0.3528(2) 0.0490(12) Uani 1 1 d . . . . .
C104 C 0.6426(3) 0.44210(18) 0.22419(18) 0.0465(11) Uani 1 1 d . . . . .
H104 H 0.592616 0.441383 0.206845 0.056 Uiso 1 1 calc R . . . .
C34 C 0.1032(2) 0.23247(18) 0.3393(2) 0.0447(11) Uani 1 1 d . . . . .
C91 C 0.7485(3) 0.49357(19) 0.51930(19) 0.0478(12) Uani 1 1 d . . . . .
H91 H 0.717031 0.476043 0.538298 0.057 Uiso 1 1 calc R . . . .
C20 C 0.0605(2) 0.33648(18) 0.3156(2) 0.0470(12) Uani 1 1 d . . . . .
C112 C 0.6057(3) 0.57076(18) 0.1941(2) 0.0495(12) Uani 1 1 d . . . . .
H112 H 0.653480 0.584147 0.208319 0.059 Uiso 1 1 calc R . . . .
C109 C 0.4960(3) 0.5348(2) 0.1885(2) 0.0490(12) Uani 1 1 d . . . . .
H109 H 0.455250 0.518873 0.198169 0.059 Uiso 1 1 calc R . . . .
C36 C 0.2228(2) 0.22555(18) 0.4008(2) 0.0482(12) Uani 1 1 d . . . . .
C1 C 0.1242(3) 0.5165(2) 0.2174(2) 0.0493(12) Uani 1 1 d . . . . .
C77 C 0.5736(2) 0.40646(18) 0.4720(2) 0.0487(12) Uani 1 1 d . . . . .
H77 H 0.565120 0.405797 0.433178 0.058 Uiso 1 1 calc R . . . .
C96 C 0.7648(3) 0.3250(2) 0.5581(2) 0.0527(12) Uani 1 1 d . . . . .
H96 H 0.723004 0.302633 0.556830 0.063 Uiso 1 1 calc R . . . .
C24 C 0.0039(3) 0.5001(2) 0.3867(2) 0.0577(13) Uani 1 1 d . . . . .
H24 H 0.035212 0.481569 0.417078 0.069 Uiso 1 1 calc R . . . .
C111 C 0.5694(4) 0.5695(2) 0.1404(2) 0.0631(15) Uani 1 1 d . . . . .
H111 H 0.587369 0.581546 0.110212 0.076 Uiso 1 1 calc R . . . .
C21 C 0.0786(3) 0.3444(2) 0.2666(2) 0.0547(13) Uani 1 1 d . . . . .
H21 H 0.091448 0.311748 0.248392 0.066 Uiso 1 1 calc R . . . .
C80 C 0.5979(3) 0.3774(2) 0.5589(2) 0.0590(14) Uani 1 1 d . . . . .
H80 H 0.609192 0.353953 0.590858 0.071 Uiso 1 1 calc R . . . .
C27 C -0.0553(3) 0.5213(2) 0.3013(2) 0.0563(13) Uani 1 1 d . . . . .
H27 H -0.072221 0.520330 0.262441 0.068 Uiso 1 1 calc R . . . .
C115 C 0.3517(3) 0.5245(2) 0.2970(2) 0.0539(13) Uani 1 1 d . . . . .
H115 H 0.328402 0.489819 0.302753 0.065 Uiso 1 1 calc R . . . .
C88 C 0.8098(3) 0.5114(2) 0.4562(2) 0.0570(13) Uani 1 1 d . . . . .
H88 H 0.828231 0.508352 0.424543 0.068 Uiso 1 1 calc R . . . .
C53 C 0.4126(3) 0.21544(19) 0.3946(2) 0.0515(12) Uani 1 1 d . . . . .
H53 H 0.440018 0.227116 0.369774 0.062 Uiso 1 1 calc R . . . .
C6 C 0.1881(3) 0.5472(2) 0.2212(2) 0.0505(12) Uani 1 1 d . . . . .
C22 C 0.0788(3) 0.3978(2) 0.2427(2) 0.0522(12) Uani 1 1 d . . . . .
H22 H 0.090197 0.401245 0.208123 0.063 Uiso 1 1 calc R . . . .
C95 C 0.8267(3) 0.3244(2) 0.5995(2) 0.0568(13) Uani 1 1 d . . . . .
H95 H 0.834962 0.301697 0.631901 0.068 Uiso 1 1 calc R . . . .
C93 C 0.8431(3) 0.3859(2) 0.5369(2) 0.0517(12) Uani 1 1 d . . . . .
H93 H 0.864652 0.413199 0.517783 0.062 Uiso 1 1 calc R . . . .
C114 C 0.4249(3) 0.52556(19) 0.3055(2) 0.0522(13) Uani 1 1 d . . . . .
H114 H 0.451460 0.491338 0.317187 0.063 Uiso 1 1 calc R . . . .
C25 C -0.0394(3) 0.5461(2) 0.3894(3) 0.0663(16) Uani 1 1 d . . . . .
H25 H -0.043389 0.565749 0.421642 0.080 Uiso 1 1 calc R . . . .
C75 C 0.4720(3) 0.2687(2) 0.5651(2) 0.0571(13) Uani 1 1 d . . . . .
H75 H 0.500884 0.240943 0.588443 0.068 Uiso 1 1 calc R . . . .
C94 C 0.8747(3) 0.3623(2) 0.5861(2) 0.0542(13) Uani 1 1 d . . . . .
H94 H 0.921867 0.370422 0.607611 0.065 Uiso 1 1 calc R . . . .
C106 C 0.7604(3) 0.4246(2) 0.2444(2) 0.0578(14) Uani 1 1 d . . . . .
H106 H 0.805860 0.409432 0.242717 0.069 Uiso 1 1 calc R . . . .
C38 C 0.1540(3) 0.3121(2) 0.3962(2) 0.0593(14) Uani 1 1 d . . . . .
H38 H 0.149243 0.349761 0.409495 0.071 Uiso 1 1 calc R . . . .
C105 C 0.6949(3) 0.4122(2) 0.2083(2) 0.0591(14) Uani 1 1 d . . . . .
H105 H 0.687690 0.387134 0.177559 0.071 Uiso 1 1 calc R . . . .
C73 C 0.3873(3) 0.3317(3) 0.5310(3) 0.0697(17) Uani 1 1 d . . . . .
H73 H 0.346378 0.355912 0.526598 0.084 Uiso 1 1 calc R . . . .
C64 C 0.5029(3) 0.1050(2) 0.5284(2) 0.0558(13) Uani 1 1 d . . . . .
H64 H 0.525660 0.098947 0.499363 0.067 Uiso 1 1 calc R . . . .
C110 C 0.5011(3) 0.5473(2) 0.1376(2) 0.0606(14) Uani 1 1 d . . . . .
H110 H 0.464193 0.541932 0.104945 0.073 Uiso 1 1 calc R . . . .
C72 C 0.4291(3) 0.3262(2) 0.4942(2) 0.0600(14) Uani 1 1 d . . . . .
H72 H 0.422648 0.345818 0.460141 0.072 Uiso 1 1 calc R . . . .
C61 C 0.4263(3) 0.1357(2) 0.5767(2) 0.0578(13) Uani 1 1 d . . . . .
H61 H 0.387170 0.154516 0.586349 0.069 Uiso 1 1 calc R . . . .
C43 C 0.0413(3) 0.1680(2) 0.2629(2) 0.0631(15) Uani 1 1 d . . . . .
H43 H 0.082137 0.152345 0.253015 0.076 Uiso 1 1 calc R . . . .
C79 C 0.5842(3) 0.4354(2) 0.5566(3) 0.0744(19) Uani 1 1 d . . . . .
H79 H 0.584895 0.459437 0.587357 0.089 Uiso 1 1 calc R . . . .
C78 C 0.5692(3) 0.4535(2) 0.5027(3) 0.0652(15) Uani 1 1 d . . . . .
H78 H 0.557970 0.491611 0.489692 0.078 Uiso 1 1 calc R . . . .
C37 C 0.2138(3) 0.2800(2) 0.4201(2) 0.0617(15) Uani 1 1 d . . . . .
H37 H 0.249043 0.295318 0.450193 0.074 Uiso 1 1 calc R . . . .
C26 C -0.0766(3) 0.5586(2) 0.3357(3) 0.0701(17) Uani 1 1 d . . . . .
H26 H -0.111132 0.588371 0.324921 0.084 Uiso 1 1 calc R . . . .
C90 C 0.7889(3) 0.5415(2) 0.5351(2) 0.0652(15) Uani 1 1 d . . . . .
H90 H 0.791015 0.563319 0.567486 0.078 Uiso 1 1 calc R . . . .
C40 C -0.0274(3) 0.2175(2) 0.3045(2) 0.0620(14) Uani 1 1 d . . . . .
H40 H -0.042100 0.242965 0.329260 0.074 Uiso 1 1 calc R . . . .
C54 C 0.3394(3) 0.2205(2) 0.3794(2) 0.0562(13) Uani 1 1 d . . . . .
H54 H 0.316544 0.236271 0.344570 0.067 Uiso 1 1 calc R . . . .
C74 C 0.4142(3) 0.2964(3) 0.5754(3) 0.0734(17) Uani 1 1 d . . . . .
H74 H 0.395974 0.292246 0.607019 0.088 Uiso 1 1 calc R . . . .
C41 C -0.0710(3) 0.1853(3) 0.2664(3) 0.0765(18) Uani 1 1 d . . . . .
H41 H -0.122025 0.184128 0.258835 0.092 Uiso 1 1 calc R . . . .
C89 C 0.8265(3) 0.5532(2) 0.4957(2) 0.0732(17) Uani 1 1 d . . . . .
H89 H 0.858294 0.584655 0.496117 0.088 Uiso 1 1 calc R . . . .
C42 C -0.0279(3) 0.1538(2) 0.2397(3) 0.0719(17) Uani 1 1 d . . . . .
H42 H -0.044294 0.127191 0.210573 0.086 Uiso 1 1 calc R . . . .
C63 C 0.5241(3) 0.0827(2) 0.5799(2) 0.0685(16) Uani 1 1 d . . . . .
H63 H 0.564267 0.058135 0.593228 0.082 Uiso 1 1 calc R . . . .
C32 C -0.0876(3) 0.3755(3) 0.3626(2) 0.0685(15) Uani 1 1 d . . . . .
H32 H -0.118373 0.384875 0.327853 0.082 Uiso 1 1 calc R . . . .
C123 C 0.4470(3) 0.7303(2) 0.2933(2) 0.0665(15) Uani 1 1 d . U . . .
H123 H 0.417275 0.738400 0.317503 0.080 Uiso 1 1 calc R . . . .
C62 C 0.4757(3) 0.1025(2) 0.6100(2) 0.0692(16) Uani 1 1 d . . . . .
H62 H 0.477770 0.093888 0.647287 0.083 Uiso 1 1 calc R . . . .
C31 C -0.1097(3) 0.3630(3) 0.4073(3) 0.0795(18) Uani 1 1 d . . . . .
H31 H -0.158239 0.361463 0.409919 0.095 Uiso 1 1 calc R . . . .
C29 C 0.0085(3) 0.3574(3) 0.4275(3) 0.0786(18) Uani 1 1 d . . . . .
H29 H 0.057289 0.350980 0.446492 0.094 Uiso 1 1 calc R . . . .
C120 C 0.5032(4) 0.6845(2) 0.2389(3) 0.0779(18) Uani 1 1 d . U . . .
H120 H 0.520174 0.655448 0.218702 0.093 Uiso 1 1 calc R . . . .
C59 C 0.2696(3) 0.0950(3) 0.4996(3) 0.0791(18) Uani 1 1 d . . . . .
H59 H 0.283256 0.063836 0.479863 0.095 Uiso 1 1 calc R . . . .
C128 C 0.2703(3) 0.7059(2) 0.2847(3) 0.0769(17) Uani 1 1 d . U . . .
H128 H 0.266739 0.696350 0.320689 0.092 Uiso 1 1 calc R . . . .
C125 C 0.2999(4) 0.7016(3) 0.2053(3) 0.088(2) Uani 1 1 d . U . . .
H125 H 0.321145 0.689984 0.176662 0.105 Uiso 1 1 calc R . . . .
C56 C 0.2570(3) 0.1838(3) 0.5310(3) 0.0837(19) Uani 1 1 d . . . . .
H56 H 0.260196 0.224352 0.535960 0.100 Uiso 1 1 calc R . . . .
C122 C 0.4877(4) 0.7686(2) 0.2743(3) 0.0772(17) Uani 1 1 d . U . . .
H122 H 0.492186 0.808490 0.283041 0.093 Uiso 1 1 calc R . . . .
C11 C 0.0094(3) 0.5072(3) 0.1483(3) 0.0819(18) Uani 1 1 d . . . . .
H11 H -0.020328 0.526072 0.168061 0.098 Uiso 1 1 calc R . . . .
C47 C 0.2072(4) 0.0607(3) 0.3188(4) 0.095(2) Uani 1 1 d . U . . .
H47 H 0.229915 0.034015 0.299956 0.115 Uiso 1 1 calc R . . . .
C45 C 0.1448(4) 0.0960(2) 0.3709(3) 0.0807(18) Uani 1 1 d . U . . .
H45 H 0.115087 0.098908 0.395983 0.097 Uiso 1 1 calc R . . . .
C30 C -0.0491(4) 0.3527(3) 0.4492(3) 0.088(2) Uani 1 1 d . . . . .
H30 H -0.048193 0.343955 0.486301 0.105 Uiso 1 1 calc R . . . .
C126 C 0.2592(4) 0.7499(3) 0.2051(3) 0.097(2) Uani 1 1 d . U . . .
H126 H 0.244787 0.776277 0.175534 0.116 Uiso 1 1 calc R . . . .
C121 C 0.5210(4) 0.7404(2) 0.2407(3) 0.0837(19) Uani 1 1 d . U . . .
H121 H 0.552364 0.757479 0.221298 0.100 Uiso 1 1 calc R . . . .
C8 C 0.1062(4) 0.4696(3) 0.1257(3) 0.095(2) Uani 1 1 d . . . . .
H8 H 0.154633 0.458841 0.128050 0.114 Uiso 1 1 calc R . . . .
C57 C 0.2218(4) 0.1469(4) 0.5569(3) 0.103(2) Uani 1 1 d . . . . .
H57 H 0.196984 0.156859 0.584000 0.123 Uiso 1 1 calc R . . . .
C48 C 0.2118(4) 0.1213(3) 0.3159(3) 0.104(2) Uani 1 1 d . U . . .
H48 H 0.237615 0.142897 0.295022 0.125 Uiso 1 1 calc R . . . .
C13 C 0.2710(4) 0.5341(4) 0.1591(3) 0.096(2) Uani 1 1 d . U . . .
H13 H 0.303721 0.507713 0.181159 0.115 Uiso 1 1 calc R . . . .
C127 C 0.2425(4) 0.7536(3) 0.2556(4) 0.096(2) Uani 1 1 d . U . . .
H127 H 0.216538 0.783740 0.267565 0.116 Uiso 1 1 calc R . . . .
C58 C 0.2283(4) 0.0916(4) 0.5368(3) 0.101(2) Uani 1 1 d . . . . .
H58 H 0.207664 0.057540 0.547196 0.122 Uiso 1 1 calc R . . . .
C16 C 0.1790(5) 0.5943(3) 0.1315(3) 0.104(2) Uani 1 1 d . U . . .
H16 H 0.137082 0.616570 0.130199 0.125 Uiso 1 1 calc R . . . .
C46 C 0.1653(4) 0.0471(3) 0.3525(4) 0.101(2) Uani 1 1 d . U . . .
H46 H 0.152788 0.009408 0.361410 0.121 Uiso 1 1 calc R . . . .
C10 C -0.0118(5) 0.4833(4) 0.0967(3) 0.117(3) Uani 1 1 d . . . . .
H10 H -0.059501 0.482883 0.073974 0.140 Uiso 1 1 calc R . . . .
C9 C 0.0502(5) 0.4593(4) 0.0831(3) 0.123(3) Uani 1 1 d . . . . .
H9 H 0.051454 0.439744 0.050112 0.148 Uiso 1 1 calc R . . . .
C14 C 0.2740(5) 0.5538(4) 0.1097(3) 0.118(3) Uani 1 1 d . U . . .
H14 H 0.308540 0.543563 0.089979 0.141 Uiso 1 1 calc R . . . .
C15 C 0.2165(6) 0.5923(5) 0.0924(4) 0.133(3) Uani 1 1 d . U . . .
H15 H 0.205772 0.613412 0.059039 0.160 Uiso 1 1 calc R . . . .
C130 C 0.3991(4) 0.3736(2) 0.2950(3) 0.0793(18) Uani 1 1 d . U . . .
H130 H 0.445155 0.369559 0.287621 0.095 Uiso 1 1 calc R . . . .
C134 C 0.2713(4) 0.3767(3) 0.2647(4) 0.099(2) Uani 1 1 d . U . . .
H134 H 0.228272 0.373856 0.236337 0.119 Uiso 1 1 calc R . . . .
C133 C 0.2659(5) 0.3836(3) 0.3160(4) 0.109(2) Uani 1 1 d . U . . .
H133 H 0.220263 0.388522 0.323809 0.130 Uiso 1 1 calc R . . . .
C131 C 0.3950(5) 0.3794(3) 0.3460(4) 0.112(3) Uani 1 1 d . U . . .
H131 H 0.437543 0.380786 0.374992 0.135 Uiso 1 1 calc R . . . .
C132 C 0.3277(5) 0.3835(4) 0.3573(4) 0.122(3) Uani 1 1 d . U . . .
H132 H 0.324614 0.386241 0.394386 0.146 Uiso 1 1 calc R . . . .
C129 C 0.3371(6) 0.3733(4) 0.2505(4) 0.124(3) Uani 1 1 d . U . . .
C144 C 0.2933(5) 0.3272(4) 0.6745(4) 0.124(3) Uani 1 1 d D U . . .
H144 H 0.339994 0.343813 0.681779 0.149 Uiso 1 1 calc R . . . .
C141 C 0.1557(6) 0.2817(4) 0.6505(4) 0.127(3) Uani 1 1 d D U . . .
C143 C 0.2422(6) 0.3420(4) 0.6287(4) 0.129(3) Uani 1 1 d D U . . .
H143 H 0.254142 0.370271 0.605100 0.155 Uiso 1 1 calc R . . . .
C142 C 0.1742(6) 0.3185(5) 0.6143(5) 0.153(4) Uani 1 1 d D U . . .
H142 H 0.141492 0.327761 0.580344 0.184 Uiso 1 1 calc R . . . .
C145 C 0.2764(6) 0.2879(5) 0.7099(4) 0.166(4) Uani 1 1 d D U . . .
H145 H 0.310543 0.276526 0.742458 0.199 Uiso 1 1 calc R . . . .
C146 C 0.2074(6) 0.2653(5) 0.6963(5) 0.172(4) Uani 1 1 d D U . . .
H146 H 0.195148 0.237159 0.719801 0.206 Uiso 1 1 calc R . . . .
C135 C 0.3425(7) 0.3713(6) 0.1960(5) 0.177(4) Uani 1 1 d . U . . .
H13J H 0.393319 0.369094 0.195376 0.265 Uiso 1 1 calc R . . . .
H13K H 0.316956 0.337355 0.177873 0.265 Uiso 1 1 calc R . . . .
H13L H 0.320998 0.406162 0.176736 0.265 Uiso 1 1 calc R . . . .
C147 C 0.0731(8) 0.2590(6) 0.6316(6) 0.224(6) Uani 1 1 d . U . . .
H14I H 0.063572 0.232760 0.659429 0.336 Uiso 1 1 calc R . . . .
H14J H 0.040259 0.291952 0.627353 0.336 Uiso 1 1 calc R . . . .
H14K H 0.065713 0.238674 0.596450 0.336 Uiso 1 1 calc R . . . .
C137 C 0.2766(4) -0.1182(4) 0.4440(3) 0.109(2) Uani 1 1 d D U . . .
H13A H 0.272685 -0.143159 0.475045 0.131 Uiso 1 1 calc R . . . .
H13B H 0.311050 -0.136082 0.425464 0.131 Uiso 1 1 calc R . . . .
C138 C 0.2013(5) -0.1116(4) 0.4027(4) 0.142(3) Uani 1 1 d D U . . .
H13C H 0.165349 -0.100867 0.423254 0.170 Uiso 1 1 calc R . . . .
H13D H 0.203507 -0.080057 0.376771 0.170 Uiso 1 1 calc R . . . .
C136 C 0.3030(7) -0.0589(4) 0.4651(4) 0.167(4) Uani 1 1 d D U . . .
H13E H 0.350291 -0.062243 0.491035 0.251 Uiso 1 1 calc R . . . .
H13F H 0.307061 -0.034482 0.434144 0.251 Uiso 1 1 calc R . . . .
H13G H 0.268820 -0.041536 0.483565 0.251 Uiso 1 1 calc R . . . .
C139 C 0.1766(5) -0.1667(4) 0.3703(4) 0.155(4) Uani 1 1 d D U . . .
H13H H 0.177606 -0.198637 0.396546 0.186 Uiso 1 1 calc R . . . .
H13I H 0.211444 -0.176085 0.348401 0.186 Uiso 1 1 calc R . . . .
C140 C 0.1013(5) -0.1637(5) 0.3316(4) 0.155(4) Uani 1 1 d D U . . .
H14A H 0.089822 -0.200627 0.312556 0.232 Uiso 1 1 calc R . . . .
H14B H 0.065944 -0.155610 0.352879 0.232 Uiso 1 1 calc R . . . .
H14C H 0.099851 -0.133013 0.304637 0.232 Uiso 1 1 calc R . . . .
C149 C 0.0104(11) 0.3517(9) -0.0362(11) 0.208(5) Uani 0.5 1 d D U P A 1
H14D H -0.005132 0.364660 -0.074817 0.250 Uiso 0.5 1 calc R . P A 1
H14E H 0.037113 0.383552 -0.014013 0.250 Uiso 0.5 1 calc R . P A 1
C152 C -0.1633(13) 0.2655(14) -0.0292(12) 0.189(5) Uani 0.5 1 d D U P A 1
H15A H -0.186203 0.232347 -0.050568 0.284 Uiso 0.5 1 calc R . P A 1
H15B H -0.149573 0.255396 0.009883 0.284 Uiso 0.5 1 calc R . P A 1
H15C H -0.197063 0.297936 -0.034822 0.284 Uiso 0.5 1 calc R . P A 1
C150 C -0.0572(11) 0.3358(10) -0.0146(10) 0.208(5) Uani 0.5 1 d D U P A 1
H15D H -0.042344 0.326200 0.024924 0.249 Uiso 0.5 1 calc R . P A 1
H15E H -0.090786 0.368905 -0.019495 0.249 Uiso 0.5 1 calc R . P A 1
C148 C 0.0603(13) 0.2982(11) -0.0322(12) 0.205(5) Uani 0.5 1 d D U P A 1
H14F H 0.102435 0.308345 -0.045728 0.307 Uiso 0.5 1 calc R . P A 1
H14G H 0.075990 0.285744 0.006127 0.307 Uiso 0.5 1 calc R . P A 1
H14H H 0.033837 0.266893 -0.054546 0.307 Uiso 0.5 1 calc R . P A 1
C151 C -0.0951(12) 0.2829(10) -0.0481(10) 0.199(5) Uani 0.5 1 d D U P A 1
H15F H -0.108765 0.292607 -0.087654 0.239 Uiso 0.5 1 calc R . P A 1
H15G H -0.061206 0.250005 -0.042885 0.239 Uiso 0.5 1 calc R . P A 1
C156 C -0.0799(13) 0.3000(12) 0.0365(8) 0.210(5) Uani 0.5 1 d D U P B 2
H15H H -0.094388 0.338537 0.046759 0.252 Uiso 0.5 1 calc R . P B 2
H15I H -0.071933 0.274914 0.069318 0.252 Uiso 0.5 1 calc R . P B 2
C153 C 0.0246(16) 0.3471(12) -0.0660(10) 0.211(5) Uani 0.5 1 d D U P B 2
H15J H 0.013088 0.347597 -0.106215 0.317 Uiso 0.5 1 calc R . P B 2
H15K H 0.019565 0.386043 -0.052393 0.317 Uiso 0.5 1 calc R . P B 2
H15L H 0.074209 0.333787 -0.051654 0.317 Uiso 0.5 1 calc R . P B 2
C155 C -0.0093(10) 0.3051(12) 0.0176(8) 0.214(5) Uani 0.5 1 d D U P B 2
H15M H 0.022446 0.271917 0.031675 0.257 Uiso 0.5 1 calc R . P B 2
H15N H 0.016409 0.340798 0.032552 0.257 Uiso 0.5 1 calc R . P B 2
C157 C -0.1414(11) 0.2742(16) -0.0103(12) 0.196(5) Uani 0.5 1 d D U P B 2
H15O H -0.185650 0.271315 0.002303 0.294 Uiso 0.5 1 calc R . P B 2
H15P H -0.149694 0.299361 -0.042604 0.294 Uiso 0.5 1 calc R . P B 2
H15Q H -0.127273 0.235836 -0.020079 0.294 Uiso 0.5 1 calc R . P B 2
C154 C -0.0273(13) 0.3061(12) -0.0468(8) 0.208(5) Uani 0.5 1 d D U P B 2
H15R H -0.022750 0.266857 -0.060852 0.250 Uiso 0.5 1 calc R . P B 2
H15S H -0.077510 0.319224 -0.061592 0.250 Uiso 0.5 1 calc R . P B 2

loop_
_atom_site_aniso_label
_atom_site_aniso_U_11
_atom_site_aniso_U_22
_atom_site_aniso_U_33
_atom_site_aniso_U_23
_atom_site_aniso_U_13
_atom_site_aniso_U_12
N87 0.034(2) 0.0362(19) 0.042(2) -0.0004(15) 0.0051(17) -0.0067(15)
N103 0.041(2) 0.0311(18) 0.040(2) 0.0020(15) 0.0121(18) 0.0035(15)
N92 0.035(2) 0.042(2) 0.047(2) 0.0080(16) 0.0132(19) 0.0011(16)
N76 0.034(2) 0.042(2) 0.050(2) -0.0110(17) 0.0150(18) -0.0039(15)
N108 0.042(2) 0.0328(19) 0.054(2) 0.0024(16) 0.012(2) 0.0049(16)
N23 0.033(2) 0.039(2) 0.065(3) -0.0005(18) 0.021(2) 0.0033(16)
N119 0.046(2) 0.035(2) 0.063(2) 0.0068(17) 0.027(2) 0.0008(16)
N71 0.036(2) 0.047(2) 0.057(3) -0.0105(18) 0.0137(19) -0.0086(17)
N60 0.043(2) 0.045(2) 0.046(2) 0.0059(17) 0.0053(19) -0.0019(17)
N28 0.038(2) 0.039(2) 0.063(3) -0.0011(18) 0.012(2) 0.0013(16)
N39 0.031(2) 0.038(2) 0.076(3) -0.0134(19) 0.004(2) -0.0002(16)
N124 0.044(2) 0.042(2) 0.064(3) 0.0127(18) 0.021(2) 0.0090(17)
N44 0.032(2) 0.043(2) 0.092(3) -0.016(2) 0.003(2) -0.0049(17)
C97 0.036(2) 0.029(2) 0.040(3) -0.0033(17) 0.013(2) -0.0081(18)
C85 0.032(2) 0.033(2) 0.045(3) -0.0036(18) 0.018(2) -0.0018(17)
N55 0.042(2) 0.059(3) 0.066(3) 0.002(2) 0.013(2) -0.0045(19)
C84 0.038(3) 0.033(2) 0.040(3) -0.0005(18) 0.017(2) -0.0030(18)
C67 0.034(2) 0.034(2) 0.041(2) -0.0028(18) 0.004(2) -0.0015(18)
C99 0.041(3) 0.024(2) 0.052(3) -0.0013(18) 0.014(2) -0.0025(17)
C66 0.030(2) 0.046(2) 0.039(3) -0.0014(19) 0.008(2) 0.0023(19)
C65 0.035(2) 0.031(2) 0.040(2) 0.0033(17) 0.003(2) -0.0058(18)
C81 0.039(3) 0.030(2) 0.041(3) 0.0007(17) 0.017(2) 0.0041(18)
C86 0.031(2) 0.035(2) 0.040(3) -0.0006(18) 0.016(2) 0.0027(17)
C102 0.036(2) 0.029(2) 0.045(3) -0.0045(18) 0.014(2) -0.0072(17)
C69 0.035(3) 0.035(2) 0.049(3) 0.0021(19) 0.013(2) 0.0033(18)
C68 0.032(2) 0.033(2) 0.039(2) -0.0001(17) 0.008(2) 0.0009(17)
N7 0.041(3) 0.091(3) 0.057(3) 0.003(2) 0.005(2) 0.001(2)
C98 0.034(2) 0.030(2) 0.041(3) -0.0016(17) 0.010(2) -0.0072(17)
C51 0.044(3) 0.030(2) 0.041(3) -0.0015(18) 0.004(2) -0.0046(19)
C70 0.047(3) 0.029(2) 0.048(3) 0.0019(18) 0.011(2) 0.0018(19)
C117 0.041(3) 0.037(2) 0.046(3) 0.0040(19) 0.020(2) 0.0051(19)
C100 0.046(3) 0.030(2) 0.047(3) -0.0100(18) 0.019(2) -0.0032(19)
C101 0.046(3) 0.028(2) 0.045(3) -0.0042(18) 0.009(2) -0.0063(19)
C113 0.041(3) 0.034(2) 0.050(3) -0.0040(19) 0.014(2) -0.0023(19)
C83 0.055(3) 0.034(2) 0.038(2) -0.0027(18) 0.016(2) -0.004(2)
C52 0.042(3) 0.031(2) 0.046(3) -0.0009(19) 0.006(2) -0.0026(18)
C118 0.040(3) 0.034(2) 0.054(3) -0.0012(19) 0.020(2) -0.0005(19)
C50 0.042(3) 0.030(2) 0.053(3) -0.0017(19) 0.015(2) -0.0051(19)
C107 0.045(3) 0.049(3) 0.045(3) 0.008(2) 0.013(2) 0.006(2)
C3 0.035(3) 0.040(2) 0.051(3) 0.004(2) 0.018(2) 0.0062(19)
N12 0.058(3) 0.100(3) 0.057(3) 0.010(2) 0.025(2) 0.005(2)
C116 0.037(3) 0.040(2) 0.056(3) 0.002(2) 0.018(2) 0.0014(19)
C18 0.022(2) 0.045(3) 0.053(3) -0.001(2) 0.005(2) 0.0030(18)
C82 0.057(3) 0.031(2) 0.047(3) -0.0065(19) 0.019(2) -0.003(2)
C5 0.040(3) 0.038(2) 0.056(3) 0.008(2) 0.015(2) 0.0060(19)
C17 0.027(2) 0.047(3) 0.051(3) -0.001(2) 0.004(2) 0.0044(19)
C19 0.025(2) 0.043(3) 0.061(3) -0.005(2) 0.005(2) -0.0013(18)
C49 0.039(3) 0.032(2) 0.063(3) -0.004(2) 0.002(2) -0.0043(19)
C4 0.039(3) 0.037(2) 0.052(3) 0.0022(19) 0.019(2) 0.0034(19)
C2 0.024(2) 0.048(3) 0.048(3) 0.004(2) 0.010(2) 0.0119(19)
C35 0.037(3) 0.030(2) 0.075(3) -0.013(2) 0.009(2) -0.0064(19)
C33 0.033(3) 0.035(2) 0.074(3) -0.009(2) 0.003(2) 0.0013(19)
C104 0.056(3) 0.046(3) 0.035(3) -0.006(2) 0.007(2) 0.004(2)
C34 0.027(2) 0.039(2) 0.064(3) -0.012(2) 0.003(2) -0.0036(19)
C91 0.047(3) 0.050(3) 0.045(3) -0.012(2) 0.010(2) -0.002(2)
C20 0.029(3) 0.042(3) 0.065(3) -0.014(2) 0.001(2) -0.0052(19)
C112 0.061(3) 0.038(2) 0.056(3) 0.009(2) 0.026(3) -0.001(2)
C109 0.044(3) 0.052(3) 0.047(3) -0.005(2) 0.004(2) 0.009(2)
C36 0.039(3) 0.034(2) 0.066(3) 0.000(2) 0.003(2) -0.003(2)
C1 0.038(3) 0.060(3) 0.048(3) 0.003(2) 0.009(2) 0.015(2)
C77 0.037(3) 0.038(3) 0.075(3) -0.001(2) 0.020(3) 0.0015(19)
C96 0.047(3) 0.049(3) 0.060(3) 0.007(2) 0.009(3) 0.000(2)
C24 0.044(3) 0.056(3) 0.076(4) -0.008(3) 0.023(3) 0.003(2)
C111 0.092(5) 0.047(3) 0.056(4) 0.016(2) 0.028(3) 0.014(3)
C21 0.042(3) 0.049(3) 0.068(4) -0.014(2) 0.005(3) 0.004(2)
C80 0.051(3) 0.063(3) 0.070(4) -0.020(3) 0.029(3) -0.016(2)
C27 0.044(3) 0.045(3) 0.083(4) 0.013(3) 0.022(3) 0.011(2)
C115 0.041(3) 0.042(3) 0.082(4) 0.014(2) 0.023(3) -0.001(2)
C88 0.050(3) 0.061(3) 0.056(3) 0.009(2) 0.008(3) -0.018(2)
C53 0.047(3) 0.052(3) 0.054(3) 0.006(2) 0.010(3) -0.009(2)
C6 0.043(3) 0.055(3) 0.060(3) 0.010(2) 0.026(3) 0.010(2)
C22 0.036(3) 0.062(3) 0.055(3) -0.010(2) 0.005(2) 0.000(2)
C95 0.049(3) 0.060(3) 0.054(3) 0.015(2) 0.001(3) 0.008(2)
C93 0.041(3) 0.053(3) 0.061(3) 0.004(2) 0.013(3) -0.004(2)
C114 0.043(3) 0.037(3) 0.078(4) 0.008(2) 0.017(3) 0.006(2)
C25 0.053(3) 0.050(3) 0.110(5) -0.013(3) 0.048(4) -0.005(3)
C75 0.065(4) 0.052(3) 0.062(3) -0.015(2) 0.032(3) -0.015(2)
C94 0.041(3) 0.062(3) 0.055(3) 0.006(2) 0.004(3) 0.001(2)
C106 0.062(4) 0.064(3) 0.053(3) 0.005(2) 0.025(3) 0.027(3)
C38 0.050(3) 0.036(3) 0.082(4) -0.017(2) -0.002(3) -0.005(2)
C105 0.077(4) 0.053(3) 0.045(3) -0.001(2) 0.009(3) 0.024(3)
C73 0.044(3) 0.070(4) 0.098(5) -0.048(4) 0.022(3) -0.011(3)
C64 0.047(3) 0.051(3) 0.069(4) 0.009(2) 0.013(3) 0.001(2)
C110 0.068(4) 0.056(3) 0.050(3) 0.002(2) -0.002(3) 0.022(3)
C72 0.044(3) 0.064(3) 0.069(4) -0.019(3) 0.010(3) 0.005(2)
C61 0.060(4) 0.055(3) 0.057(3) 0.003(2) 0.013(3) -0.001(3)
C43 0.049(3) 0.056(3) 0.079(4) -0.018(3) 0.005(3) -0.004(2)
C79 0.063(4) 0.060(4) 0.120(6) -0.048(4) 0.060(4) -0.023(3)
C78 0.057(4) 0.048(3) 0.105(5) -0.001(3) 0.048(4) 0.003(2)
C37 0.052(3) 0.044(3) 0.075(4) -0.013(2) -0.013(3) -0.003(2)
C26 0.057(4) 0.045(3) 0.120(5) 0.017(3) 0.043(4) 0.017(2)
C90 0.084(4) 0.055(3) 0.051(3) -0.018(2) 0.005(3) -0.017(3)
C40 0.032(3) 0.057(3) 0.090(4) -0.004(3) 0.003(3) -0.002(2)
C54 0.044(3) 0.058(3) 0.059(3) 0.018(2) -0.001(3) -0.002(2)
C74 0.077(4) 0.067(4) 0.089(5) -0.029(3) 0.045(4) -0.027(3)
C41 0.034(3) 0.072(4) 0.112(5) -0.001(3) -0.004(3) -0.015(3)
C89 0.080(4) 0.063(3) 0.068(4) -0.005(3) 0.002(3) -0.038(3)
C42 0.058(4) 0.060(3) 0.082(4) -0.010(3) -0.011(3) -0.012(3)
C63 0.066(4) 0.061(3) 0.075(4) 0.029(3) 0.011(3) 0.011(3)
C32 0.037(3) 0.104(4) 0.064(4) 0.000(3) 0.012(3) 0.007(3)
C123 0.079(4) 0.053(3) 0.074(4) -0.007(3) 0.031(3) -0.009(3)
C62 0.076(4) 0.077(4) 0.056(3) 0.025(3) 0.017(3) 0.007(3)
C31 0.053(4) 0.099(5) 0.094(5) 0.004(4) 0.034(4) 0.003(3)
C29 0.052(4) 0.111(5) 0.073(4) -0.007(4) 0.015(3) 0.002(3)
C120 0.098(4) 0.057(3) 0.096(4) -0.005(3) 0.057(4) -0.008(3)
C59 0.081(5) 0.074(4) 0.082(4) 0.003(3) 0.020(4) -0.038(3)
C128 0.076(4) 0.064(3) 0.091(4) 0.000(3) 0.021(3) 0.015(3)
C125 0.100(5) 0.086(4) 0.085(4) 0.035(3) 0.037(4) 0.027(4)
C56 0.065(4) 0.103(5) 0.087(5) 0.004(4) 0.027(4) 0.019(4)
C122 0.095(4) 0.054(3) 0.092(4) -0.011(3) 0.042(4) -0.024(3)
C11 0.055(4) 0.110(5) 0.073(4) 0.009(4) 0.002(3) -0.006(3)
C47 0.059(4) 0.060(4) 0.160(6) -0.058(4) 0.013(4) 0.003(3)
C45 0.094(4) 0.037(3) 0.100(4) -0.001(3) 0.003(4) -0.006(3)
C30 0.075(5) 0.112(5) 0.081(5) 0.016(4) 0.030(4) 0.014(4)
C126 0.081(4) 0.082(4) 0.142(6) 0.072(4) 0.055(4) 0.031(3)
C121 0.107(5) 0.041(3) 0.126(5) -0.012(3) 0.074(4) -0.014(3)
C8 0.081(5) 0.140(6) 0.061(4) -0.028(4) 0.014(4) -0.005(4)
C57 0.086(6) 0.149(8) 0.087(5) 0.016(5) 0.048(5) 0.009(5)
C48 0.072(4) 0.094(5) 0.161(6) -0.057(4) 0.056(4) -0.016(3)
C13 0.072(4) 0.139(5) 0.081(4) -0.009(4) 0.029(4) 0.007(4)
C127 0.081(4) 0.059(4) 0.150(6) 0.017(4) 0.030(4) 0.019(3)
C58 0.082(5) 0.133(7) 0.092(5) 0.031(5) 0.026(4) -0.043(5)
C16 0.111(5) 0.134(6) 0.075(4) 0.030(4) 0.036(4) 0.004(4)
C46 0.088(5) 0.061(4) 0.138(6) -0.008(4) 0.000(4) 0.004(3)
C10 0.075(6) 0.188(9) 0.071(5) -0.007(5) -0.011(4) -0.021(5)
C9 0.104(7) 0.198(9) 0.065(5) -0.023(5) 0.015(5) -0.018(6)
C14 0.091(5) 0.188(7) 0.088(5) -0.009(5) 0.046(4) -0.017(5)
C15 0.158(7) 0.169(7) 0.083(5) 0.020(5) 0.051(5) -0.023(6)
C130 0.070(4) 0.051(3) 0.108(5) -0.005(3) 0.004(4) 0.010(3)
C134 0.065(4) 0.095(5) 0.133(6) -0.034(4) 0.014(4) 0.008(3)
C133 0.088(5) 0.097(5) 0.132(6) 0.017(5) 0.012(5) -0.002(4)
C131 0.100(6) 0.102(5) 0.126(6) 0.023(5) 0.013(5) 0.007(4)
C132 0.087(5) 0.113(5) 0.154(6) 0.050(5) 0.006(5) -0.013(4)
C129 0.133(7) 0.119(6) 0.117(6) -0.033(5) 0.025(6) 0.021(5)
C144 0.124(6) 0.131(6) 0.133(6) -0.034(5) 0.063(5) -0.042(5)
C141 0.116(6) 0.121(6) 0.147(7) -0.012(5) 0.040(6) -0.009(5)
C143 0.145(7) 0.110(5) 0.151(7) 0.025(5) 0.073(6) 0.011(5)
C142 0.150(8) 0.173(8) 0.154(7) 0.010(6) 0.070(6) 0.033(6)
C145 0.137(7) 0.203(8) 0.166(8) 0.029(7) 0.052(6) -0.027(6)
C146 0.159(8) 0.167(7) 0.198(8) 0.061(6) 0.060(7) -0.028(6)
C135 0.159(10) 0.225(11) 0.143(9) 0.015(8) 0.031(8) 0.027(8)
C147 0.207(13) 0.213(12) 0.246(13) -0.012(10) 0.045(10) 0.009(10)
C137 0.102(5) 0.135(6) 0.091(5) 0.021(4) 0.023(4) 0.007(5)
C138 0.155(7) 0.126(6) 0.147(7) 0.030(5) 0.044(6) 0.003(5)
C136 0.192(10) 0.166(9) 0.153(9) -0.009(7) 0.061(8) 0.018(8)
C139 0.178(8) 0.125(6) 0.161(7) 0.007(6) 0.043(6) -0.032(6)
C140 0.096(7) 0.158(8) 0.179(9) -0.002(7) -0.025(6) -0.016(6)
C149 0.208(6) 0.211(6) 0.207(7) 0.000(5) 0.054(5) -0.002(5)
C152 0.185(7) 0.184(7) 0.201(8) 0.006(6) 0.051(6) 0.011(6)
C150 0.204(6) 0.207(6) 0.210(6) 0.001(5) 0.047(5) 0.004(5)
C148 0.204(7) 0.209(7) 0.204(7) 0.002(6) 0.056(6) -0.004(6)
C151 0.195(6) 0.196(6) 0.207(7) 0.006(5) 0.050(5) 0.008(5)
C156 0.206(7) 0.206(7) 0.216(7) 0.004(6) 0.049(6) 0.008(6)
C153 0.210(7) 0.214(7) 0.209(7) -0.002(6) 0.052(6) -0.002(6)
C155 0.214(7) 0.210(7) 0.216(7) 0.002(5) 0.048(5) 0.002(5)
C157 0.196(7) 0.191(7) 0.203(7) 0.004(6) 0.053(6) 0.013(6)
C154 0.208(6) 0.208(6) 0.209(6) 0.003(5) 0.050(5) 0.003(5)

loop_
_atom_type_symbol
_atom_type_description
_atom_type_scat_dispersion_real
_atom_type_scat_dispersion_imag
_atom_type_scat_source
C C 0.0033 0.0016 'International Tables Vol C Tables 4.2.6.8 and 6.1.1.4'
H H 0.0000 0.0000 'International Tables Vol C Tables 4.2.6.8 and 6.1.1.4'
N N 0.0061 0.0033 'International Tables Vol C Tables 4.2.6.8 and 6.1.1.4'

loop_
_geom_angle_atom_site_label_1
_geom_angle_atom_site_label_2
_geom_angle_atom_site_label_3
_geom_angle
_geom_angle_site_symmetry_1
_geom_angle_site_symmetry_3
_geom_angle_publ_flag
C91 N87 C85 125.4(3) . . ?
C88 N87 C85 125.5(4) . . ?
C88 N87 C91 109.0(4) . . ?
C107 N103 C97 124.8(4) . . ?
C107 N103 C104 108.4(4) . . ?
C104 N103 C97 125.9(4) . . ?
C96 N92 C86 129.1(4) . . ?
C96 N92 C93 106.3(4) . . ?
C93 N92 C86 123.8(4) . . ?
C77 N76 C67 123.9(4) . . ?
C80 N76 C67 126.7(4) . . ?
C80 N76 C77 108.6(4) . . ?
C112 N108 C98 124.0(4) . . ?
C112 N108 C109 108.2(4) . . ?
C109 N108 C98 127.7(4) . . ?
C24 N23 C18 127.1(4) . . ?
C27 N23 C18 124.3(4) . . ?
C27 N23 C24 108.5(4) . . ?
C123 N119 C118 125.6(4) . . ?
C120 N119 C118 127.8(4) . . ?
C120 N119 C123 106.6(4) . . ?
C75 N71 C66 125.2(4) . . ?
C75 N71 C72 108.4(4) . . ?
C72 N71 C66 126.2(4) . . ?
C64 N60 C51 122.2(4) . . ?
C61 N60 C51 129.6(4) . . ?
C61 N60 C64 108.2(4) . . ?
C32 N28 C19 123.4(4) . . ?
C32 N28 C29 107.0(5) . . ?
C29 N28 C19 129.6(4) . . ?
C43 N39 C34 129.3(4) . . ?
C43 N39 C40 107.4(4) . . ?
C40 N39 C34 123.0(4) . . ?
C128 N124 C117 123.6(4) . . ?
C125 N124 C117 127.5(4) . . ?
C125 N124 C128 108.6(5) . . ?
C45 N44 C35 124.1(5) . . ?
C48 N44 C35 127.6(5) . . ?
C48 N44 C45 108.0(5) . . ?
C102 C97 N103 118.4(4) . . ?
C98 C97 N103 120.7(4) . . ?
C98 C97 C102 120.7(4) . . ?
C84 C85 N87 118.4(3) . . ?
C84 C85 C86 122.3(4) . . ?
C86 C85 N87 119.1(4) . . ?
C59 N55 C50 124.9(5) . . ?
C56 N55 C50 126.3(5) . . ?
C56 N55 C59 108.8(5) . . ?
C85 C84 C102 125.0(3) . . ?
C85 C84 C83 117.0(4) . . ?
C83 C84 C102 115.9(4) . . ?
C66 C67 N76 118.0(4) . . ?
C68 C67 N76 121.0(4) . . ?
C68 C67 C66 120.4(4) . . ?
C98 C99 C113 122.1(4) . . ?
C100 C99 C98 118.4(4) . . ?
C100 C99 C113 115.8(4) . . ?
C67 C66 N71 119.0(4) . . ?
C65 C66 N71 120.0(4) . . ?
C65 C66 C67 120.5(4) . . ?
C66 C65 C52 114.3(4) . . ?
C70 C65 C66 118.5(4) . . ?
C70 C65 C52 123.9(4) . . ?
C86 C81 C68 128.3(4) . . ?
C82 C81 C86 117.5(4) . . ?
C82 C81 C68 111.8(4) . . ?
C85 C86 N92 120.7(4) . . ?
C81 C86 N92 121.6(3) . . ?
C81 C86 C85 117.8(4) . . ?
C97 C102 C84 122.6(3) . . ?
C101 C102 C97 116.7(4) . . ?
C101 C102 C84 117.3(4) . . ?
C68 C69 H69 119.2 . . ?
C68 C69 C70 121.6(4) . . ?
C70 C69 H69 119.2 . . ?
C67 C68 C81 118.0(3) . . ?
C69 C68 C67 117.9(4) . . ?
C69 C68 C81 120.9(4) . . ?
C11 N7 C1 122.6(5) . . ?
C8 N7 C1 127.3(5) . . ?
C8 N7 C11 110.1(5) . . ?
C97 C98 N108 119.5(4) . . ?
C99 C98 N108 120.6(4) . . ?
C99 C98 C97 119.8(4) . . ?
C52 C51 N60 118.9(4) . . ?
C52 C51 C50 119.4(4) . . ?
C50 C51 N60 121.7(4) . . ?
C65 C70 C69 120.3(4) . . ?
C65 C70 H70 119.8 . . ?
C69 C70 H70 119.8 . . ?
N124 C117 C118 119.5(4) . . ?
C116 C117 N124 120.1(4) . . ?
C116 C117 C118 120.4(4) . . ?
C99 C100 H100 119.3 . . ?
C99 C100 C101 121.5(4) . . ?
C101 C100 H100 119.3 . . ?
C102 C101 H101 119.8 . . ?
C100 C101 C102 120.4(4) . . ?
C100 C101 H101 119.8 . . ?
C118 C113 C99 131.1(4) . . ?
C114 C113 C99 110.1(4) . . ?
C114 C113 C118 118.4(4) . . ?
C84 C83 H83 120.4 . . ?
C82 C83 C84 119.2(4) . . ?
C82 C83 H83 120.4 . . ?
C51 C52 C65 127.9(4) . . ?
C53 C52 C65 112.3(4) . . ?
C53 C52 C51 118.2(4) . . ?
N119 C118 C117 119.5(4) . . ?
C113 C118 N119 121.1(4) . . ?
C113 C118 C117 119.3(4) . . ?
C51 C50 N55 120.9(4) . . ?
C49 C50 N55 119.2(4) . . ?
C49 C50 C51 119.8(4) . . ?
N103 C107 H107 126.3 . . ?
C106 C107 N103 107.4(4) . . ?
C106 C107 H107 126.3 . . ?
C4 C3 H3 119.4 . . ?
C4 C3 C2 121.2(4) . . ?
C2 C3 H3 119.4 . . ?
C13 N12 C6 125.6(5) . . ?
C16 N12 C6 125.2(5) . . ?
C16 N12 C13 109.1(6) . . ?
C117 C116 C5 128.3(4) . . ?
C117 C116 C115 119.1(4) . . ?
C115 C116 C5 112.6(4) . . ?
C17 C18 N23 119.3(4) . . ?
C17 C18 C19 120.8(4) . . ?
C19 C18 N23 119.9(4) . . ?
C81 C82 H82 118.5 . . ?
C83 C82 C81 123.1(4) . . ?
C83 C82 H82 118.5 . . ?
C4 C5 C116 119.3(4) . . ?
C4 C5 C6 117.8(4) . . ?
C6 C5 C116 120.8(4) . . ?
C18 C17 C2 123.8(4) . . ?
C18 C17 C22 116.2(4) . . ?
C22 C17 C2 116.7(4) . . ?
N28 C19 C20 119.8(4) . . ?
C18 C19 N28 120.4(4) . . ?
C18 C19 C20 119.7(4) . . ?
C50 C49 C36 124.9(4) . . ?
C50 C49 C54 119.8(4) . . ?
C54 C49 C36 114.6(4) . . ?
C3 C4 H4 119.3 . . ?
C5 C4 C3 121.4(4) . . ?
C5 C4 H4 119.3 . . ?
C3 C2 C17 116.2(4) . . ?
C3 C2 C1 117.3(4) . . ?
C1 C2 C17 123.3(4) . . ?
C34 C35 N44 121.9(4) . . ?
C36 C35 N44 117.2(4) . . ?
C36 C35 C34 120.8(4) . . ?
C34 C33 C20 125.4(4) . . ?
C38 C33 C34 117.8(4) . . ?
C38 C33 C20 113.6(4) . . ?
N103 C104 H104 126.2 . . ?
C105 C104 N103 107.7(5) . . ?
C105 C104 H104 126.2 . . ?
C35 C34 N39 121.9(4) . . ?
C35 C34 C33 119.5(4) . . ?
C33 C34 N39 118.6(4) . . ?
N87 C91 H91 126.2 . . ?
C90 C91 N87 107.5(4) . . ?
C90 C91 H91 126.2 . . ?
C19 C20 C33 123.3(5) . . ?
C21 C20 C19 116.3(4) . . ?
C21 C20 C33 117.2(4) . . ?
N108 C112 H112 126.1 . . ?
C111 C112 N108 107.7(5) . . ?
C111 C112 H112 126.1 . . ?
N108 C109 H109 126.1 . . ?
C110 C109 N108 107.8(5) . . ?
C110 C109 H109 126.1 . . ?
C35 C36 C49 124.8(4) . . ?
C37 C36 C49 116.1(4) . . ?
C37 C36 C35 118.2(4) . . ?
C2 C1 N7 120.0(4) . . ?
C2 C1 C6 120.1(4) . . ?
C6 C1 N7 119.9(4) . . ?
N76 C77 H77 125.6 . . ?
C78 C77 N76 108.9(5) . . ?
C78 C77 H77 125.6 . . ?
N92 C96 H96 125.7 . . ?
C95 C96 N92 108.6(4) . . ?
C95 C96 H96 125.7 . . ?
N23 C24 H24 125.8 . . ?
C25 C24 N23 108.4(5) . . ?
C25 C24 H24 125.8 . . ?
C112 C111 H111 126.2 . . ?
C112 C111 C110 107.5(5) . . ?
C110 C111 H111 126.2 . . ?
C20 C21 H21 118.6 . . ?
C20 C21 C22 122.8(4) . . ?
C22 C21 H21 118.6 . . ?
N76 C80 H80 126.8 . . ?
N76 C80 C79 106.5(5) . . ?
C79 C80 H80 126.8 . . ?
N23 C27 H27 126.2 . . ?
C26 C27 N23 107.6(5) . . ?
C26 C27 H27 126.2 . . ?
C116 C115 H115 119.7 . . ?
C114 C115 C116 120.6(4) . . ?
C114 C115 H115 119.7 . . ?
N87 C88 H88 126.3 . . ?
N87 C88 C89 107.3(5) . . ?
C89 C88 H88 126.3 . . ?
C52 C53 H53 119.2 . . ?
C54 C53 C52 121.5(5) . . ?
C54 C53 H53 119.2 . . ?
C5 C6 N12 119.3(4) . . ?
C5 C6 C1 120.7(4) . . ?
C1 C6 N12 119.8(5) . . ?
C17 C22 H22 120.1 . . ?
C21 C22 C17 119.7(5) . . ?
C21 C22 H22 120.1 . . ?
C96 C95 H95 125.9 . . ?
C96 C95 C94 108.2(4) . . ?
C94 C95 H95 125.9 . . ?
N92 C93 H93 125.6 . . ?
C94 C93 N92 108.9(4) . . ?
C94 C93 H93 125.6 . . ?
C113 C114 H114 119.0 . . ?
C115 C114 C113 122.1(4) . . ?
C115 C114 H114 119.0 . . ?
C24 C25 H25 126.7 . . ?
C24 C25 C26 106.6(5) . . ?
C26 C25 H25 126.7 . . ?
N71 C75 H75 125.5 . . ?
C74 C75 N71 109.0(5) . . ?
C74 C75 H75 125.5 . . ?
C95 C94 H94 126.0 . . ?
C93 C94 C95 108.0(5) . . ?
C93 C94 H94 126.0 . . ?
C107 C106 H106 126.0 . . ?
C107 C106 C105 108.1(4) . . ?
C105 C106 H106 126.0 . . ?
C33 C38 H38 119.1 . . ?
C37 C38 C33 121.7(4) . . ?
C37 C38 H38 119.1 . . ?
C104 C105 C106 108.5(4) . . ?
C104 C105 H105 125.8 . . ?
C106 C105 H105 125.8 . . ?
C72 C73 H73 125.4 . . ?
C72 C73 C74 109.2(5) . . ?
C74 C73 H73 125.4 . . ?
N60 C64 H64 126.2 . . ?
C63 C64 N60 107.6(5) . . ?
C63 C64 H64 126.2 . . ?
C109 C110 C111 108.8(5) . . ?
C109 C110 H110 125.6 . . ?
C111 C110 H110 125.6 . . ?
N71 C72 C73 106.7(5) . . ?
N71 C72 H72 126.6 . . ?
C73 C72 H72 126.6 . . ?
N60 C61 H61 125.8 . . ?
C62 C61 N60 108.4(5) . . ?
C62 C61 H61 125.8 . . ?
N39 C43 H43 125.5 . . ?
N39 C43 C42 109.1(5) . . ?
C42 C43 H43 125.5 . . ?
C80 C79 H79 125.4 . . ?
C80 C79 C78 109.3(5) . . ?
C78 C79 H79 125.4 . . ?
C77 C78 C79 106.8(5) . . ?
C77 C78 H78 126.6 . . ?
C79 C78 H78 126.6 . . ?
C36 C37 H37 119.8 . . ?
C38 C37 C36 120.4(5) . . ?
C38 C37 H37 119.8 . . ?
C27 C26 C25 108.9(5) . . ?
C27 C26 H26 125.6 . . ?
C25 C26 H26 125.6 . . ?
C91 C90 H90 126.0 . . ?
C91 C90 C89 108.0(5) . . ?
C89 C90 H90 126.0 . . ?
N39 C40 H40 125.7 . . ?
C41 C40 N39 108.5(5) . . ?
C41 C40 H40 125.7 . . ?
C49 C54 H54 120.0 . . ?
C53 C54 C49 120.1(5) . . ?
C53 C54 H54 120.0 . . ?
C75 C74 C73 106.7(5) . . ?
C75 C74 H74 126.7 . . ?
C73 C74 H74 126.7 . . ?
C40 C41 H41 126.3 . . ?
C40 C41 C42 107.5(5) . . ?
C42 C41 H41 126.3 . . ?
C88 C89 C90 108.1(5) . . ?
C88 C89 H89 125.9 . . ?
C90 C89 H89 125.9 . . ?
C43 C42 C41 107.5(5) . . ?
C43 C42 H42 126.3 . . ?
C41 C42 H42 126.3 . . ?
C64 C63 H63 126.1 . . ?
C64 C63 C62 107.8(5) . . ?
C62 C63 H63 126.1 . . ?
N28 C32 H32 125.0 . . ?
C31 C32 N28 110.0(5) . . ?
C31 C32 H32 125.0 . . ?
N119 C123 H123 126.2 . . ?
C122 C123 N119 107.7(5) . . ?
C122 C123 H123 126.2 . . ?
C61 C62 C63 108.0(5) . . ?
C61 C62 H62 126.0 . . ?
C63 C62 H62 126.0 . . ?
C32 C31 H31 126.3 . . ?
C32 C31 C30 107.5(6) . . ?
C30 C31 H31 126.3 . . ?
N28 C29 H29 125.8 . . ?
C30 C29 N28 108.4(6) . . ?
C30 C29 H29 125.8 . . ?
N119 C120 H120 125.9 . . ?
C121 C120 N119 108.2(5) . . ?
C121 C120 H120 125.9 . . ?
N55 C59 H59 126.5 . . ?
C58 C59 N55 107.0(6) . . ?
C58 C59 H59 126.5 . . ?
N124 C128 H128 126.2 . . ?
C127 C128 N124 107.5(6) . . ?
C127 C128 H128 126.2 . . ?
N124 C125 H125 125.7 . . ?
N124 C125 C126 108.7(6) . . ?
C126 C125 H125 125.7 . . ?
N55 C56 H56 126.0 . . ?
C57 C56 N55 108.1(7) . . ?
C57 C56 H56 126.0 . . ?
C123 C122 H122 126.1 . . ?
C123 C122 C121 107.9(5) . . ?
C121 C122 H122 126.1 . . ?
N7 C11 H11 127.1 . . ?
N7 C11 C10 105.8(7) . . ?
C10 C11 H11 127.1 . . ?
C48 C47 H47 125.6 . . ?
C46 C47 H47 125.6 . . ?
C46 C47 C48 108.8(6) . . ?
N44 C45 H45 125.0 . . ?
C46 C45 N44 110.1(7) . . ?
C46 C45 H45 125.0 . . ?
C31 C30 H30 126.5 . . ?
C29 C30 C31 107.1(6) . . ?
C29 C30 H30 126.5 . . ?
C125 C126 H126 126.0 . . ?
C125 C126 C127 108.0(5) . . ?
C127 C126 H126 126.0 . . ?
C120 C121 C122 109.6(5) . . ?
C120 C121 H121 125.2 . . ?
C122 C121 H121 125.2 . . ?
N7 C8 H8 125.4 . . ?
C9 C8 N7 109.1(7) . . ?
C9 C8 H8 125.4 . . ?
C56 C57 H57 126.1 . . ?
C56 C57 C58 107.8(6) . . ?
C58 C57 H57 126.1 . . ?
N44 C48 C47 105.8(7) . . ?
N44 C48 H48 127.1 . . ?
C47 C48 H48 127.1 . . ?
N12 C13 H13 126.0 . . ?
C14 C13 N12 108.0(7) . . ?
C14 C13 H13 126.0 . . ?
C128 C127 C126 107.1(6) . . ?
C128 C127 H127 126.5 . . ?
C126 C127 H127 126.5 . . ?
C59 C58 C57 108.3(6) . . ?
C59 C58 H58 125.8 . . ?
C57 C58 H58 125.8 . . ?
N12 C16 H16 126.3 . . ?
N12 C16 C15 107.4(8) . . ?
C15 C16 H16 126.3 . . ?
C47 C46 H46 126.4 . . ?
C45 C46 C47 107.3(7) . . ?
C45 C46 H46 126.4 . . ?
C11 C10 H10 125.8 . . ?
C11 C10 C9 108.3(7) . . ?
C9 C10 H10 125.8 . . ?
C8 C9 C10 106.7(7) . . ?
C8 C9 H9 126.7 . . ?
C10 C9 H9 126.7 . . ?
C13 C14 H14 126.5 . . ?
C13 C14 C15 107.1(7) . . ?
C15 C14 H14 126.5 . . ?
C16 C15 C14 108.4(8) . . ?
C16 C15 H15 125.8 . . ?
C14 C15 H15 125.8 . . ?
C131 C130 H130 119.0 . . ?
C131 C130 C129 122.0(8) . . ?
C129 C130 H130 119.0 . . ?
C133 C134 H134 118.4 . . ?
C133 C134 C129 123.2(8) . . ?
C129 C134 H134 118.4 . . ?
C134 C133 H133 120.8 . . ?
C134 C133 C132 118.4(9) . . ?
C132 C133 H133 120.8 . . ?
C130 C131 H131 120.3 . . ?
C130 C131 C132 119.4(9) . . ?
C132 C131 H131 120.3 . . ?
C133 C132 C131 121.1(10) . . ?
C133 C132 H132 119.4 . . ?
C131 C132 H132 119.4 . . ?
C134 C129 C130 115.7(8) . . ?
C134 C129 C135 122.9(10) . . ?
C135 C129 C130 121.4(10) . . ?
C143 C144 H144 120.6 . . ?
C143 C144 C145 118.9(9) . . ?
C145 C144 H144 120.6 . . ?
C142 C141 C146 118.8(10) . . ?
C142 C141 C147 113.9(11) . . ?
C146 C141 C147 127.2(10) . . ?
C144 C143 H143 118.0 . . ?
C144 C143 C142 124.1(9) . . ?
C142 C143 H143 118.0 . . ?
C141 C142 C143 117.4(10) . . ?
C141 C142 H142 121.3 . . ?
C143 C142 H142 121.3 . . ?
C144 C145 H145 121.4 . . ?
C144 C145 C146 117.2(10) . . ?
C146 C145 H145 121.4 . . ?
C141 C146 C145 123.4(10) . . ?
C141 C146 H146 118.3 . . ?
C145 C146 H146 118.3 . . ?
C129 C135 H13J 109.5 . . ?
C129 C135 H13K 109.5 . . ?
C129 C135 H13L 109.5 . . ?
H13J C135 H13K 109.5 . . ?
H13J C135 H13L 109.5 . . ?
H13K C135 H13L 109.5 . . ?
C141 C147 H14I 109.5 . . ?
C141 C147 H14J 109.5 . . ?
C141 C147 H14K 109.5 . . ?
H14I C147 H14J 109.5 . . ?
H14I C147 H14K 109.5 . . ?
H14J C147 H14K 109.5 . . ?
H13A C137 H13B 108.4 . . ?
C138 C137 H13A 110.0 . . ?
C138 C137 H13B 110.0 . . ?
C136 C137 H13A 110.0 . . ?
C136 C137 H13B 110.0 . . ?
C136 C137 C138 108.5(8) . . ?
C137 C138 H13C 109.0 . . ?
C137 C138 H13D 109.0 . . ?
H13C C138 H13D 107.8 . . ?
C139 C138 C137 112.8(8) . . ?
C139 C138 H13C 109.0 . . ?
C139 C138 H13D 109.0 . . ?
C137 C136 H13E 109.5 . . ?
C137 C136 H13F 109.5 . . ?
C137 C136 H13G 109.5 . . ?
H13E C136 H13F 109.5 . . ?
H13E C136 H13G 109.5 . . ?
H13F C136 H13G 109.5 . . ?
C138 C139 H13H 108.5 . . ?
C138 C139 H13I 108.5 . . ?
C138 C139 C140 114.9(8) . . ?
H13H C139 H13I 107.5 . . ?
C140 C139 H13H 108.5 . . ?
C140 C139 H13I 108.5 . . ?
C139 C140 H14A 109.5 . . ?
C139 C140 H14B 109.5 . . ?
C139 C140 H14C 109.5 . . ?
H14A C140 H14B 109.5 . . ?
H14A C140 H14C 109.5 . . ?
H14B C140 H14C 109.5 . . ?
H14D C149 H14E 108.2 . . ?
C150 C149 H14D 109.7 . . ?
C150 C149 H14E 109.7 . . ?
C148 C149 H14D 109.7 . . ?
C148 C149 H14E 109.7 . . ?
C148 C149 C150 109.8(9) . . ?
H15A C152 H15B 109.5 . . ?
H15A C152 H15C 109.5 . . ?
H15B C152 H15C 109.5 . . ?
C151 C152 H15A 109.5 . . ?
C151 C152 H15B 109.5 . . ?
C151 C152 H15C 109.5 . . ?
C149 C150 H15D 110.1 . . ?
C149 C150 H15E 110.1 . . ?
H15D C150 H15E 108.4 . . ?
C151 C150 C149 108.2(9) . . ?
C151 C150 H15D 110.1 . . ?
C151 C150 H15E 110.1 . . ?
C149 C148 H14F 109.5 . . ?
C149 C148 H14G 109.5 . . ?
C149 C148 H14H 109.5 . . ?
H14F C148 H14G 109.5 . . ?
H14F C148 H14H 109.5 . . ?
H14G C148 H14H 109.5 . . ?
C152 C151 C150 110.7(9) . . ?
C152 C151 H15F 109.5 . . ?
C152 C151 H15G 109.5 . . ?
C150 C151 H15F 109.5 . . ?
C150 C151 H15G 109.5 . . ?
H15F C151 H15G 108.1 . . ?
H15H C156 H15I 108.1 . . ?
C155 C156 H15H 109.5 . . ?
C155 C156 H15I 109.5 . . ?
C155 C156 C157 110.6(9) . . ?
C157 C156 H15H 109.5 . . ?
C157 C156 H15I 109.5 . . ?
H15J C153 H15K 109.5 . . ?
H15J C153 H15L 109.5 . . ?
H15K C153 H15L 109.5 . . ?
C154 C153 H15J 109.5 . . ?
C154 C153 H15K 109.5 . . ?
C154 C153 H15L 109.5 . . ?
C156 C155 H15M 109.8 . . ?
C156 C155 H15N 109.8 . . ?
C156 C155 C154 109.4(9) . . ?
H15M C155 H15N 108.2 . . ?
C154 C155 H15M 109.8 . . ?
C154 C155 H15N 109.8 . . ?
C156 C157 H15O 109.5 . . ?
C156 C157 H15P 109.5 . . ?
C156 C157 H15Q 109.5 . . ?
H15O C157 H15P 109.5 . . ?
H15O C157 H15Q 109.5 . . ?
H15P C157 H15Q 109.5 . . ?
C153 C154 C155 109.9(9) . . ?
C153 C154 H15R 109.7 . . ?
C153 C154 H15S 109.7 . . ?
C155 C154 H15R 109.7 . . ?
C155 C154 H15S 109.7 . . ?
H15R C154 H15S 108.2 . . ?

loop_
_geom_bond_atom_site_label_1
_geom_bond_atom_site_label_2
_geom_bond_distance
_geom_bond_site_symmetry_2
_geom_bond_publ_flag
N87 C85 1.426(5) . ?
N87 C91 1.379(5) . ?
N87 C88 1.366(6) . ?
N103 C97 1.415(5) . ?
N103 C107 1.377(6) . ?
N103 C104 1.388(5) . ?
N92 C86 1.419(5) . ?
N92 C96 1.374(6) . ?
N92 C93 1.400(6) . ?
N76 C67 1.439(5) . ?
N76 C77 1.372(6) . ?
N76 C80 1.365(6) . ?
N108 C98 1.432(5) . ?
N108 C112 1.378(6) . ?
N108 C109 1.379(6) . ?
N23 C18 1.420(5) . ?
N23 C24 1.371(6) . ?
N23 C27 1.366(6) . ?
N119 C118 1.414(5) . ?
N119 C123 1.400(6) . ?
N119 C120 1.358(6) . ?
N71 C66 1.429(5) . ?
N71 C75 1.364(6) . ?
N71 C72 1.371(6) . ?
N60 C51 1.420(6) . ?
N60 C64 1.385(6) . ?
N60 C61 1.382(6) . ?
N28 C19 1.416(6) . ?
N28 C32 1.348(6) . ?
N28 C29 1.363(7) . ?
N39 C34 1.416(6) . ?
N39 C43 1.342(6) . ?
N39 C40 1.387(6) . ?
N124 C117 1.415(5) . ?
N124 C128 1.394(7) . ?
N124 C125 1.328(7) . ?
N44 C35 1.424(6) . ?
N44 C45 1.370(7) . ?
N44 C48 1.336(7) . ?
C97 C102 1.411(6) . ?
C97 C98 1.397(6) . ?
C85 C84 1.397(6) . ?
C85 C86 1.413(5) . ?
N55 C50 1.425(6) . ?
N55 C59 1.381(7) . ?
N55 C56 1.378(7) . ?
C84 C102 1.495(6) . ?
C84 C83 1.410(6) . ?
C67 C66 1.397(6) . ?
C67 C68 1.393(6) . ?
C99 C98 1.394(6) . ?
C99 C100 1.371(6) . ?
C99 C113 1.524(6) . ?
C66 C65 1.394(6) . ?
C65 C70 1.380(6) . ?
C65 C52 1.509(6) . ?
C81 C86 1.410(6) . ?
C81 C68 1.511(6) . ?
C81 C82 1.391(6) . ?
C102 C101 1.398(6) . ?
C69 H69 0.9500 . ?
C69 C68 1.385(6) . ?
C69 C70 1.388(6) . ?
N7 C1 1.418(6) . ?
N7 C11 1.378(7) . ?
N7 C8 1.366(8) . ?
C51 C52 1.398(6) . ?
C51 C50 1.412(6) . ?
C70 H70 0.9500 . ?
C117 C118 1.432(6) . ?
C117 C116 1.376(6) . ?
C100 H100 0.9500 . ?
C100 C101 1.386(6) . ?
C101 H101 0.9500 . ?
C113 C118 1.392(6) . ?
C113 C114 1.389(6) . ?
C83 H83 0.9500 . ?
C83 C82 1.371(6) . ?
C52 C53 1.388(6) . ?
C50 C49 1.378(6) . ?
C107 H107 0.9500 . ?
C107 C106 1.374(6) . ?
C3 H3 0.9500 . ?
C3 C4 1.381(6) . ?
C3 C2 1.392(6) . ?
N12 C6 1.437(6) . ?
N12 C13 1.381(8) . ?
N12 C16 1.348(8) . ?
C116 C5 1.512(6) . ?
C116 C115 1.390(6) . ?
C18 C17 1.403(6) . ?
C18 C19 1.403(6) . ?
C82 H82 0.9500 . ?
C5 C4 1.373(6) . ?
C5 C6 1.396(7) . ?
C17 C2 1.497(6) . ?
C17 C22 1.420(6) . ?
C19 C20 1.420(6) . ?
C49 C36 1.502(6) . ?
C49 C54 1.383(7) . ?
C4 H4 0.9500 . ?
C2 C1 1.401(6) . ?
C35 C34 1.400(6) . ?
C35 C36 1.397(6) . ?
C33 C34 1.400(6) . ?
C33 C20 1.494(7) . ?
C33 C38 1.392(7) . ?
C104 H104 0.9500 . ?
C104 C105 1.358(7) . ?
C91 H91 0.9500 . ?
C91 C90 1.358(7) . ?
C20 C21 1.372(7) . ?
C112 H112 0.9500 . ?
C112 C111 1.357(7) . ?
C109 H109 0.9500 . ?
C109 C110 1.339(7) . ?
C36 C37 1.381(6) . ?
C1 C6 1.402(7) . ?
C77 H77 0.9500 . ?
C77 C78 1.352(7) . ?
C96 H96 0.9500 . ?
C96 C95 1.371(7) . ?
C24 H24 0.9500 . ?
C24 C25 1.365(7) . ?
C111 H111 0.9500 . ?
C111 C110 1.393(8) . ?
C21 H21 0.9500 . ?
C21 C22 1.378(7) . ?
C80 H80 0.9500 . ?
C80 C79 1.373(8) . ?
C27 H27 0.9500 . ?
C27 C26 1.357(7) . ?
C115 H115 0.9500 . ?
C115 C114 1.366(6) . ?
C88 H88 0.9500 . ?
C88 C89 1.369(7) . ?
C53 H53 0.9500 . ?
C53 C54 1.365(7) . ?
C22 H22 0.9500 . ?
C95 H95 0.9500 . ?
C95 C94 1.375(7) . ?
C93 H93 0.9500 . ?
C93 C94 1.351(7) . ?
C114 H114 0.9500 . ?
C25 H25 0.9500 . ?
C25 C26 1.392(8) . ?
C75 H75 0.9500 . ?
C75 C74 1.361(8) . ?
C94 H94 0.9500 . ?
C106 H106 0.9500 . ?
C106 C105 1.386(7) . ?
C38 H38 0.9500 . ?
C38 C37 1.375(7) . ?
C105 H105 0.9500 . ?
C73 H73 0.9500 . ?
C73 C72 1.372(7) . ?
C73 C74 1.377(9) . ?
C64 H64 0.9500 . ?
C64 C63 1.359(7) . ?
C110 H110 0.9500 . ?
C72 H72 0.9500 . ?
C61 H61 0.9500 . ?
C61 C62 1.341(7) . ?
C43 H43 0.9500 . ?
C43 C42 1.351(7) . ?
C79 H79 0.9500 . ?
C79 C78 1.379(8) . ?
C78 H78 0.9500 . ?
C37 H37 0.9500 . ?
C26 H26 0.9500 . ?
C90 H90 0.9500 . ?
C90 C89 1.390(8) . ?
C40 H40 0.9500 . ?
C40 C41 1.334(8) . ?
C54 H54 0.9500 . ?
C74 H74 0.9500 . ?
C41 H41 0.9500 . ?
C41 C42 1.394(8) . ?
C89 H89 0.9500 . ?
C42 H42 0.9500 . ?
C63 H63 0.9500 . ?
C63 C62 1.413(8) . ?
C32 H32 0.9500 . ?
C32 C31 1.327(8) . ?
C123 H123 0.9500 . ?
C123 C122 1.346(7) . ?
C62 H62 0.9500 . ?
C31 H31 0.9500 . ?
C31 C30 1.383(9) . ?
C29 H29 0.9500 . ?
C29 C30 1.354(8) . ?
C120 H120 0.9500 . ?
C120 C121 1.340(7) . ?
C59 H59 0.9500 . ?
C59 C58 1.370(9) . ?
C128 H128 0.9500 . ?
C128 C127 1.362(8) . ?
C125 H125 0.9500 . ?
C125 C126 1.365(8) . ?
C56 H56 0.9500 . ?
C56 C57 1.355(9) . ?
C122 H122 0.9500 . ?
C122 C121 1.349(8) . ?
C11 H11 0.9500 . ?
C11 C10 1.378(10) . ?
C47 H47 0.9500 . ?
C47 C48 1.412(9) . ?
C47 C46 1.340(10) . ?
C45 H45 0.9500 . ?
C45 C46 1.323(9) . ?
C30 H30 0.9500 . ?
C126 H126 0.9500 . ?
C126 C127 1.387(10) . ?
C121 H121 0.9500 . ?
C8 H8 0.9500 . ?
C8 C9 1.337(10) . ?
C57 H57 0.9500 . ?
C57 C58 1.397(11) . ?
C48 H48 0.9500 . ?
C13 H13 0.9500 . ?
C13 C14 1.339(10) . ?
C127 H127 0.9500 . ?
C58 H58 0.9500 . ?
C16 H16 0.9500 . ?
C16 C15 1.354(11) . ?
C46 H46 0.9500 . ?
C10 H10 0.9500 . ?
C10 C9 1.431(11) . ?
C9 H9 0.9500 . ?
C14 H14 0.9500 . ?
C14 C15 1.402(12) . ?
C15 H15 0.9500 . ?
C130 H130 0.9500 . ?
C130 C131 1.313(10) . ?
C130 C129 1.415(11) . ?
C134 H134 0.9500 . ?
C134 C133 1.329(10) . ?
C134 C129 1.396(11) . ?
C133 H133 0.9500 . ?
C133 C132 1.369(11) . ?
C131 H131 0.9500 . ?
C131 C132 1.392(11) . ?
C132 H132 0.9500 . ?
C129 C135 1.400(12) . ?
C144 H144 0.9500 . ?
C144 C143 1.358(8) . ?
C144 C145 1.370(8) . ?
C141 C142 1.360(8) . ?
C141 C146 1.372(8) . ?
C141 C147 1.624(16) . ?
C143 H143 0.9500 . ?
C143 C142 1.375(8) . ?
C142 H142 0.9500 . ?
C145 H145 0.9500 . ?
C145 C146 1.384(8) . ?
C146 H146 0.9500 . ?
C135 H13J 0.9800 . ?
C135 H13K 0.9800 . ?
C135 H13L 0.9800 . ?
C147 H14I 0.9800 . ?
C147 H14J 0.9800 . ?
C147 H14K 0.9800 . ?
C137 H13A 0.9900 . ?
C137 H13B 0.9900 . ?
C137 C138 1.563(8) . ?
C137 C136 1.517(8) . ?
C138 H13C 0.9900 . ?
C138 H13D 0.9900 . ?
C138 C139 1.528(8) . ?
C136 H13E 0.9800 . ?
C136 H13F 0.9800 . ?
C136 H13G 0.9800 . ?
C139 H13H 0.9900 . ?
C139 H13I 0.9900 . ?
C139 C140 1.529(8) . ?
C140 H14A 0.9800 . ?
C140 H14B 0.9800 . ?
C140 H14C 0.9800 . ?
C149 H14D 0.9900 . ?
C149 H14E 0.9900 . ?
C149 C150 1.568(10) . ?
C149 C148 1.554(10) . ?
C152 H15A 0.9800 . ?
C152 H15B 0.9800 . ?
C152 H15C 0.9800 . ?
C152 C151 1.551(10) . ?
C150 H15D 0.9900 . ?
C150 H15E 0.9900 . ?
C150 C151 1.563(10) . ?
C148 H14F 0.9800 . ?
C148 H14G 0.9800 . ?
C148 H14H 0.9800 . ?
C151 H15F 0.9900 . ?
C151 H15G 0.9900 . ?
C156 H15H 0.9900 . ?
C156 H15I 0.9900 . ?
C156 C155 1.547(9) . ?
C156 C157 1.564(10) . ?
C153 H15J 0.9800 . ?
C153 H15K 0.9800 . ?
C153 H15L 0.9800 . ?
C153 C154 1.538(10) . ?
C155 H15M 0.9900 . ?
C155 H15N 0.9900 . ?
C155 C154 1.571(10) . ?
C157 H15O 0.9800 . ?
C157 H15P 0.9800 . ?
C157 H15Q 0.9800 . ?
C154 H15R 0.9900 . ?
C154 H15S 0.9900 . ?

loop_
_geom_torsion_atom_site_label_1
_geom_torsion_atom_site_label_2
_geom_torsion_atom_site_label_3
_geom_torsion_atom_site_label_4
_geom_torsion
_geom_torsion_site_symmetry_1
_geom_torsion_site_symmetry_2
_geom_torsion_site_symmetry_3
_geom_torsion_site_symmetry_4
_geom_torsion_publ_flag
N87 C85 C84 C102 -22.0(6) . . . . ?
N87 C85 C84 C83 175.4(4) . . . . ?
N87 C85 C86 N92 -11.8(6) . . . . ?
N87 C85 C86 C81 168.3(4) . . . . ?
N87 C91 C90 C89 0.8(6) . . . . ?
N87 C88 C89 C90 0.9(7) . . . . ?
N103 C97 C102 C84 -28.6(6) . . . . ?
N103 C97 C102 C101 172.6(3) . . . . ?
N103 C97 C98 N108 -3.1(5) . . . . ?
N103 C97 C98 C99 173.8(3) . . . . ?
N103 C107 C106 C105 -0.4(5) . . . . ?
N103 C104 C105 C106 0.5(5) . . . . ?
N92 C96 C95 C94 -0.4(6) . . . . ?
N92 C93 C94 C95 0.7(6) . . . . ?
N76 C67 C66 N71 -4.7(6) . . . . ?
N76 C67 C66 C65 167.2(4) . . . . ?
N76 C67 C68 C81 -15.2(6) . . . . ?
N76 C67 C68 C69 -175.3(4) . . . . ?
N76 C77 C78 C79 -1.0(6) . . . . ?
N76 C80 C79 C78 0.7(6) . . . . ?
N108 C112 C111 C110 0.5(5) . . . . ?
N108 C109 C110 C111 0.4(5) . . . . ?
N23 C18 C17 C2 34.1(6) . . . . ?
N23 C18 C17 C22 -167.0(4) . . . . ?
N23 C18 C19 N28 6.1(6) . . . . ?
N23 C18 C19 C20 -175.4(4) . . . . ?
N23 C24 C25 C26 1.0(6) . . . . ?
N23 C27 C26 C25 0.1(6) . . . . ?
N119 C123 C122 C121 0.7(8) . . . . ?
N119 C120 C121 C122 1.1(8) . . . . ?
N71 C66 C65 C70 -178.6(4) . . . . ?
N71 C66 C65 C52 21.3(6) . . . . ?
N71 C75 C74 C73 1.2(6) . . . . ?
N60 C51 C52 C65 -25.0(6) . . . . ?
N60 C51 C52 C53 170.3(4) . . . . ?
N60 C51 C50 N55 3.5(6) . . . . ?
N60 C51 C50 C49 -178.4(4) . . . . ?
N60 C64 C63 C62 -0.3(6) . . . . ?
N60 C61 C62 C63 -0.4(6) . . . . ?
N28 C19 C20 C33 -40.2(6) . . . . ?
N28 C19 C20 C21 160.8(4) . . . . ?
N28 C32 C31 C30 0.8(7) . . . . ?
N28 C29 C30 C31 2.7(7) . . . . ?
N39 C43 C42 C41 -1.1(7) . . . . ?
N39 C40 C41 C42 0.9(7) . . . . ?
N124 C117 C118 N119 0.2(6) . . . . ?
N124 C117 C118 C113 -179.2(4) . . . . ?
N124 C117 C116 C5 0.8(7) . . . . ?
N124 C117 C116 C115 178.8(4) . . . . ?
N124 C128 C127 C126 1.0(8) . . . . ?
N124 C125 C126 C127 4.0(9) . . . . ?
N44 C35 C34 N39 4.4(8) . . . . ?
N44 C35 C34 C33 -176.5(5) . . . . ?
N44 C35 C36 C49 18.3(7) . . . . ?
N44 C35 C36 C37 -172.9(5) . . . . ?
N44 C45 C46 C47 0.8(8) . . . . ?
C97 N103 C107 C106 169.9(4) . . . . ?
C97 N103 C104 C105 -169.8(4) . . . . ?
C97 C102 C101 C100 14.7(6) . . . . ?
C85 N87 C91 C90 -177.7(4) . . . . ?
C85 N87 C88 C89 177.0(4) . . . . ?
C85 C84 C102 C97 162.6(4) . . . . ?
C85 C84 C102 C101 -38.8(6) . . . . ?
C85 C84 C83 C82 15.7(6) . . . . ?
N55 C50 C49 C36 15.3(6) . . . . ?
N55 C50 C49 C54 -175.2(4) . . . . ?
N55 C59 C58 C57 -0.9(8) . . . . ?
N55 C56 C57 C58 -1.8(8) . . . . ?
C84 C85 C86 N92 173.7(4) . . . . ?
C84 C85 C86 C81 -6.2(6) . . . . ?
C84 C102 C101 C100 -145.2(4) . . . . ?
C84 C83 C82 C81 -5.2(7) . . . . ?
C67 N76 C77 C78 171.9(4) . . . . ?
C67 N76 C80 C79 -171.4(4) . . . . ?
C67 C66 C65 C70 9.6(6) . . . . ?
C67 C66 C65 C52 -150.6(4) . . . . ?
C99 C100 C101 C102 -3.5(6) . . . . ?
C99 C113 C118 N119 7.8(7) . . . . ?
C99 C113 C118 C117 -172.7(4) . . . . ?
C99 C113 C114 C115 173.5(5) . . . . ?
C66 N71 C75 C74 -177.1(4) . . . . ?
C66 N71 C72 C73 176.4(4) . . . . ?
C66 C67 C68 C81 155.2(4) . . . . ?
C66 C67 C68 C69 -4.9(6) . . . . ?
C66 C65 C70 C69 -7.2(6) . . . . ?
C66 C65 C52 C51 -78.5(5) . . . . ?
C66 C65 C52 C53 86.9(5) . . . . ?
C65 C52 C53 C54 -157.1(4) . . . . ?
C86 N92 C96 C95 170.3(4) . . . . ?
C86 N92 C93 C94 -171.1(4) . . . . ?
C86 C85 C84 C102 152.5(4) . . . . ?
C86 C85 C84 C83 -10.1(6) . . . . ?
C86 C81 C68 C67 58.9(6) . . . . ?
C86 C81 C68 C69 -141.6(4) . . . . ?
C86 C81 C82 C83 -11.4(6) . . . . ?
C102 C97 C98 N108 -177.9(3) . . . . ?
C102 C97 C98 C99 -1.0(6) . . . . ?
C102 C84 C83 C82 -148.5(4) . . . . ?
C68 C67 C66 N71 -175.4(4) . . . . ?
C68 C67 C66 C65 -3.5(6) . . . . ?
C68 C81 C86 N92 36.2(6) . . . . ?
C68 C81 C86 C85 -143.9(4) . . . . ?
C68 C81 C82 C83 152.2(4) . . . . ?
C68 C69 C70 C65 -1.2(6) . . . . ?
N7 C1 C6 N12 -1.5(7) . . . . ?
N7 C1 C6 C5 -177.4(4) . . . . ?
N7 C11 C10 C9 0.3(9) . . . . ?
N7 C8 C9 C10 0.7(10) . . . . ?
C98 N108 C112 C111 175.8(4) . . . . ?
C98 N108 C109 C110 -176.0(4) . . . . ?
C98 C97 C102 C84 146.3(4) . . . . ?
C98 C97 C102 C101 -12.4(5) . . . . ?
C98 C99 C100 C101 -10.4(6) . . . . ?
C98 C99 C113 C118 -102.0(5) . . . . ?
C98 C99 C113 C114 85.0(5) . . . . ?
C51 N60 C64 C63 178.9(4) . . . . ?
C51 N60 C61 C62 -178.6(5) . . . . ?
C51 C52 C53 C54 9.9(7) . . . . ?
C51 C50 C49 C36 -162.9(4) . . . . ?
C51 C50 C49 C54 6.6(6) . . . . ?
C70 C65 C52 C51 122.6(5) . . . . ?
C70 C65 C52 C53 -72.0(5) . . . . ?
C70 C69 C68 C67 7.3(6) . . . . ?
C70 C69 C68 C81 -152.2(4) . . . . ?
C117 N124 C128 C127 174.6(5) . . . . ?
C117 N124 C125 C126 -176.2(5) . . . . ?
C117 C116 C5 C4 -110.5(5) . . . . ?
C117 C116 C5 C6 86.4(6) . . . . ?
C117 C116 C115 C114 1.1(8) . . . . ?
C100 C99 C98 N108 -170.6(3) . . . . ?
C100 C99 C98 C97 12.5(6) . . . . ?
C100 C99 C113 C118 100.2(5) . . . . ?
C100 C99 C113 C114 -72.9(5) . . . . ?
C113 C99 C98 N108 32.0(5) . . . . ?
C113 C99 C98 C97 -144.8(4) . . . . ?
C113 C99 C100 C101 148.3(4) . . . . ?
C83 C84 C102 C97 -34.7(6) . . . . ?
C83 C84 C102 C101 124.0(4) . . . . ?
C52 C65 C70 C69 150.8(4) . . . . ?
C52 C51 C50 N55 -176.0(4) . . . . ?
C52 C51 C50 C49 2.2(6) . . . . ?
C52 C53 C54 C49 -1.2(7) . . . . ?
C118 N119 C123 C122 -178.9(5) . . . . ?
C118 N119 C120 C121 178.2(5) . . . . ?
C118 C117 C116 C5 -179.7(4) . . . . ?
C118 C117 C116 C115 -1.8(7) . . . . ?
C118 C113 C114 C115 -0.5(7) . . . . ?
C50 N55 C59 C58 179.2(5) . . . . ?
C50 N55 C56 C57 -178.1(5) . . . . ?
C50 C51 C52 C65 154.4(4) . . . . ?
C50 C51 C52 C53 -10.2(6) . . . . ?
C50 C49 C36 C35 -104.8(6) . . . . ?
C50 C49 C36 C37 86.2(6) . . . . ?
C50 C49 C54 C53 -7.2(7) . . . . ?
C107 N103 C97 C102 -40.5(5) . . . . ?
C107 N103 C97 C98 144.6(4) . . . . ?
C107 N103 C104 C105 -0.7(5) . . . . ?
C107 C106 C105 C104 0.0(6) . . . . ?
C3 C2 C1 N7 -173.0(4) . . . . ?
C3 C2 C1 C6 10.6(6) . . . . ?
N12 C13 C14 C15 1.1(10) . . . . ?
N12 C16 C15 C14 0.8(10) . . . . ?
C116 C117 C118 N119 -179.3(4) . . . . ?
C116 C117 C118 C113 1.3(7) . . . . ?
C116 C5 C4 C3 -154.6(4) . . . . ?
C116 C5 C6 N12 -21.4(6) . . . . ?
C116 C5 C6 C1 154.5(4) . . . . ?
C116 C115 C114 C113 0.0(8) . . . . ?
C18 N23 C24 C25 -176.3(4) . . . . ?
C18 N23 C27 C26 176.0(4) . . . . ?
C18 C17 C2 C3 36.5(6) . . . . ?
C18 C17 C2 C1 -164.3(4) . . . . ?
C18 C17 C22 C21 -17.7(6) . . . . ?
C18 C19 C20 C33 141.4(4) . . . . ?
C18 C19 C20 C21 -17.7(6) . . . . ?
C82 C81 C86 N92 -163.2(4) . . . . ?
C82 C81 C86 C85 16.7(6) . . . . ?
C82 C81 C68 C67 -102.6(4) . . . . ?
C82 C81 C68 C69 56.9(5) . . . . ?
C5 C116 C115 C114 179.4(5) . . . . ?
C17 C18 C19 N28 -176.3(4) . . . . ?
C17 C18 C19 C20 2.1(6) . . . . ?
C17 C2 C1 N7 28.0(6) . . . . ?
C17 C2 C1 C6 -148.4(4) . . . . ?
C19 N28 C32 C31 178.5(5) . . . . ?
C19 N28 C29 C30 -179.7(5) . . . . ?
C19 C18 C17 C2 -143.5(4) . . . . ?
C19 C18 C17 C22 15.5(6) . . . . ?
C19 C20 C21 C22 15.8(7) . . . . ?
C49 C36 C37 C38 158.8(5) . . . . ?
C4 C3 C2 C17 149.9(4) . . . . ?
C4 C3 C2 C1 -10.6(6) . . . . ?
C4 C5 C6 N12 175.2(4) . . . . ?
C4 C5 C6 C1 -8.9(6) . . . . ?
C2 C3 C4 C5 0.8(6) . . . . ?
C2 C17 C22 C21 142.8(4) . . . . ?
C2 C1 C6 N12 174.9(4) . . . . ?
C2 C1 C6 C5 -1.0(7) . . . . ?
C35 N44 C45 C46 -175.2(5) . . . . ?
C35 N44 C48 C47 174.5(5) . . . . ?
C35 C36 C37 C38 -10.9(8) . . . . ?
C33 C20 C21 C22 -144.6(4) . . . . ?
C33 C38 C37 C36 1.5(9) . . . . ?
C104 N103 C97 C102 126.8(4) . . . . ?
C104 N103 C97 C98 -48.1(5) . . . . ?
C104 N103 C107 C106 0.7(5) . . . . ?
C34 N39 C43 C42 175.6(5) . . . . ?
C34 N39 C40 C41 -176.0(5) . . . . ?
C34 C35 C36 C49 -158.9(5) . . . . ?
C34 C35 C36 C37 9.9(7) . . . . ?
C34 C33 C20 C19 143.5(5) . . . . ?
C34 C33 C20 C21 -57.6(6) . . . . ?
C34 C33 C38 C37 9.1(8) . . . . ?
C91 N87 C85 C84 122.0(4) . . . . ?
C91 N87 C85 C86 -52.7(6) . . . . ?
C91 N87 C88 C89 -0.4(6) . . . . ?
C91 C90 C89 C88 -1.0(7) . . . . ?
C20 C33 C34 N39 -31.9(7) . . . . ?
C20 C33 C34 C35 148.9(5) . . . . ?
C20 C33 C38 C37 -152.2(5) . . . . ?
C20 C21 C22 C17 2.0(7) . . . . ?
C112 N108 C98 C97 -58.4(5) . . . . ?
C112 N108 C98 C99 124.8(4) . . . . ?
C112 N108 C109 C110 -0.1(5) . . . . ?
C112 C111 C110 C109 -0.6(6) . . . . ?
C109 N108 C98 C97 116.9(5) . . . . ?
C109 N108 C98 C99 -59.9(5) . . . . ?
C109 N108 C112 C111 -0.3(5) . . . . ?
C36 C49 C54 C53 163.4(4) . . . . ?
C36 C35 C34 N39 -178.6(4) . . . . ?
C36 C35 C34 C33 0.5(8) . . . . ?
C1 N7 C11 C10 -179.5(6) . . . . ?
C1 N7 C8 C9 179.1(6) . . . . ?
C77 N76 C67 C66 -102.4(5) . . . . ?
C77 N76 C67 C68 68.3(6) . . . . ?
C77 N76 C80 C79 -1.3(5) . . . . ?
C96 N92 C86 C85 153.9(4) . . . . ?
C96 N92 C86 C81 -26.2(6) . . . . ?
C96 N92 C93 C94 -1.0(5) . . . . ?
C96 C95 C94 C93 -0.2(6) . . . . ?
C24 N23 C18 C17 -129.1(5) . . . . ?
C24 N23 C18 C19 48.4(6) . . . . ?
C24 N23 C27 C26 0.5(5) . . . . ?
C24 C25 C26 C27 -0.7(6) . . . . ?
C80 N76 C67 C66 66.3(6) . . . . ?
C80 N76 C67 C68 -123.1(5) . . . . ?
C80 N76 C77 C78 1.5(5) . . . . ?
C80 C79 C78 C77 0.2(6) . . . . ?
C27 N23 C18 C17 56.2(6) . . . . ?
C27 N23 C18 C19 -126.2(5) . . . . ?
C27 N23 C24 C25 -1.0(5) . . . . ?
C115 C116 C5 C4 71.4(5) . . . . ?
C115 C116 C5 C6 -91.6(5) . . . . ?
C88 N87 C85 C84 -55.0(6) . . . . ?
C88 N87 C85 C86 130.3(5) . . . . ?
C88 N87 C91 C90 -0.3(5) . . . . ?
C6 N12 C13 C14 177.4(6) . . . . ?
C6 N12 C16 C15 -178.2(6) . . . . ?
C6 C5 C4 C3 9.0(6) . . . . ?
C22 C17 C2 C3 -122.4(4) . . . . ?
C22 C17 C2 C1 36.8(6) . . . . ?
C93 N92 C86 C85 -38.3(6) . . . . ?
C93 N92 C86 C81 141.6(4) . . . . ?
C93 N92 C96 C95 0.8(5) . . . . ?
C114 C113 C118 N119 -179.6(4) . . . . ?
C114 C113 C118 C117 -0.1(6) . . . . ?
C75 N71 C66 C67 -110.3(5) . . . . ?
C75 N71 C66 C65 77.7(6) . . . . ?
C75 N71 C72 C73 0.4(5) . . . . ?
C38 C33 C34 N39 169.3(5) . . . . ?
C38 C33 C34 C35 -9.9(7) . . . . ?
C38 C33 C20 C19 -57.0(6) . . . . ?
C38 C33 C20 C21 101.9(5) . . . . ?
C64 N60 C51 C52 -36.8(6) . . . . ?
C64 N60 C51 C50 143.8(4) . . . . ?
C64 N60 C61 C62 0.2(6) . . . . ?
C64 C63 C62 C61 0.4(7) . . . . ?
C72 N71 C66 C67 74.4(6) . . . . ?
C72 N71 C66 C65 -97.6(5) . . . . ?
C72 N71 C75 C74 -1.0(5) . . . . ?
C72 C73 C74 C75 -0.9(6) . . . . ?
C61 N60 C51 C52 141.8(5) . . . . ?
C61 N60 C51 C50 -37.6(6) . . . . ?
C61 N60 C64 C63 0.1(5) . . . . ?
C43 N39 C34 C35 -37.7(8) . . . . ?
C43 N39 C34 C33 143.2(5) . . . . ?
C43 N39 C40 C41 -1.6(6) . . . . ?
C40 N39 C34 C35 135.4(5) . . . . ?
C40 N39 C34 C33 -43.8(7) . . . . ?
C40 N39 C43 C42 1.7(6) . . . . ?
C40 C41 C42 C43 0.1(7) . . . . ?
C54 C49 C36 C35 85.2(6) . . . . ?
C54 C49 C36 C37 -83.8(6) . . . . ?
C74 C73 C72 N71 0.3(6) . . . . ?
C32 N28 C19 C18 67.9(6) . . . . ?
C32 N28 C19 C20 -110.5(5) . . . . ?
C32 N28 C29 C30 -2.2(7) . . . . ?
C32 C31 C30 C29 -2.2(8) . . . . ?
C123 N119 C118 C117 52.6(7) . . . . ?
C123 N119 C118 C113 -127.9(5) . . . . ?
C123 N119 C120 C121 -0.6(7) . . . . ?
C123 C122 C121 C120 -1.2(9) . . . . ?
C29 N28 C19 C18 -115.0(6) . . . . ?
C29 N28 C19 C20 66.6(7) . . . . ?
C29 N28 C32 C31 0.9(7) . . . . ?
C120 N119 C118 C117 -126.0(6) . . . . ?
C120 N119 C118 C113 53.5(7) . . . . ?
C120 N119 C123 C122 -0.1(7) . . . . ?
C59 N55 C50 C51 -77.8(6) . . . . ?
C59 N55 C50 C49 104.0(6) . . . . ?
C59 N55 C56 C57 1.3(7) . . . . ?
C128 N124 C117 C118 -109.2(5) . . . . ?
C128 N124 C117 C116 70.3(6) . . . . ?
C128 N124 C125 C126 -3.4(8) . . . . ?
C125 N124 C117 C118 62.6(7) . . . . ?
C125 N124 C117 C116 -117.9(6) . . . . ?
C125 N124 C128 C127 1.5(7) . . . . ?
C125 C126 C127 C128 -3.0(9) . . . . ?
C56 N55 C50 C51 101.5(6) . . . . ?
C56 N55 C50 C49 -76.7(6) . . . . ?
C56 N55 C59 C58 -0.2(7) . . . . ?
C56 C57 C58 C59 1.7(9) . . . . ?
C11 N7 C1 C2 52.5(7) . . . . ?
C11 N7 C1 C6 -131.1(5) . . . . ?
C11 N7 C8 C9 -0.5(9) . . . . ?
C11 C10 C9 C8 -0.6(11) . . . . ?
C45 N44 C35 C34 -83.7(7) . . . . ?
C45 N44 C35 C36 99.2(6) . . . . ?
C45 N44 C48 C47 0.1(7) . . . . ?
C8 N7 C1 C2 -127.1(6) . . . . ?
C8 N7 C1 C6 49.3(8) . . . . ?
C8 N7 C11 C10 0.1(8) . . . . ?
C48 N44 C35 C34 102.7(7) . . . . ?
C48 N44 C35 C36 -74.4(8) . . . . ?
C48 N44 C45 C46 -0.6(7) . . . . ?
C48 C47 C46 C45 -0.7(9) . . . . ?
C13 N12 C6 C5 66.3(7) . . . . ?
C13 N12 C6 C1 -109.7(7) . . . . ?
C13 N12 C16 C15 -0.1(9) . . . . ?
C13 C14 C15 C16 -1.2(11) . . . . ?
C16 N12 C6 C5 -115.9(7) . . . . ?
C16 N12 C6 C1 68.1(8) . . . . ?
C16 N12 C13 C14 -0.7(8) . . . . ?
C46 C47 C48 N44 0.4(8) . . . . ?
C130 C131 C132 C133 -2.3(12) . . . . ?
C134 C133 C132 C131 3.5(12) . . . . ?
C133 C134 C129 C130 4.4(12) . . . . ?
C133 C134 C129 C135 -174.0(10) . . . . ?
C131 C130 C129 C134 -3.1(11) . . . . ?
C131 C130 C129 C135 175.3(9) . . . . ?
C129 C130 C131 C132 2.1(11) . . . . ?
C129 C134 C133 C132 -4.7(12) . . . . ?
C144 C143 C142 C141 5.3(14) . . . . ?
C144 C145 C146 C141 -1.9(17) . . . . ?
C143 C144 C145 C146 0.3(11) . . . . ?
C142 C141 C146 C145 5.1(18) . . . . ?
C145 C144 C143 C142 -2.1(10) . . . . ?
C146 C141 C142 C143 -6.5(15) . . . . ?
C147 C141 C142 C143 176.7(9) . . . . ?
C147 C141 C146 C145 -178.6(11) . . . . ?
C137 C138 C139 C140 176.7(8) . . . . ?
C136 C137 C138 C139 168.2(8) . . . . ?
C149 C150 C151 C152 -179(2) . . . . ?
C148 C149 C150 C151 -56(3) . . . . ?
C156 C155 C154 C153 144(3) . . . . ?
C157 C156 C155 C154 22(3) . . . . ?
